data_4348691
loop_
_publ_author_name
'Fujii, Sho'
'Horiguchi, Taishiro'
'Akagi, Soichiro'
'Kitamura, Noboru'

_publ_section_title
;
 Quasi-One-Step Six-Electron Electrochemical Reduction of an Octahedral
 Hexanuclear Molybdenum(II) Cluster.
;
_journal_issue 20
_journal_name_full 'Inorganic chemistry'
_journal_page_first 10259
_journal_page_last 10266
_journal_paper_doi 10.1021/acs.inorgchem.6b01525
_journal_volume 55
_journal_year 2016
_chemical_formula_moiety 'C80 H114 Br8 Mo6 N2 O14'
_chemical_formula_sum 'C80 H114 Br8 Mo6 N2 O14'
_chemical_formula_weight 2542.66
_space_group_crystal_system monoclinic
_space_group_IT_number 14
_space_group_name_Hall '-P 2yn'
_space_group_name_H-M_alt 'P 1 21/n 1'
_atom_sites_solution_hydrogens geom
_atom_sites_solution_primary direct
_atom_sites_solution_secondary difmap
_cell_angle_alpha 90.0000
_cell_angle_beta 98.121(4)
_cell_angle_gamma 90.0000
_cell_formula_units_Z 2
_cell_length_a 13.450(5)
_cell_length_b 23.923(8)
_cell_length_c 14.435(5)
_cell_measurement_reflns_used 12026
_cell_measurement_temperature 230
_cell_measurement_theta_max 27.50
_cell_measurement_theta_min 3.10
_cell_volume 4598(3)
_computing_cell_refinement 'CrystalClear-SM Expert 2.0 r16'
_computing_data_collection 'CrystalClear-SM Expert 2.0 r16 (Rigaku, 2013)'
_computing_data_reduction 'CrystalClear-SM Expert 2.0 r16'
_computing_molecular_graphics 'CrystalStructure 4.1'
_computing_publication_material 'CrystalStructure 4.1 (Rigaku, 2014)'
_computing_structure_refinement 'SHELXL2013 (Sheldrick, 2008)'
_computing_structure_solution 'SIR2004 (Burla, et al., 2005)'
_diffrn_ambient_temperature 230
_diffrn_detector_area_resol_mean 7.314
_diffrn_measured_fraction_theta_full 0.994
_diffrn_measured_fraction_theta_max 0.992
_diffrn_measurement_device_type 'Rigaku Mercury70'
_diffrn_measurement_method \w
_diffrn_radiation_type 'Mo K\a'
_diffrn_radiation_wavelength 0.71075
_diffrn_reflns_av_R_equivalents 0.0625
_diffrn_reflns_Laue_measured_fraction_full 0.994
_diffrn_reflns_Laue_measured_fraction_max 0.992
_diffrn_reflns_limit_h_max 17
_diffrn_reflns_limit_h_min -17
_diffrn_reflns_limit_k_max 30
_diffrn_reflns_limit_k_min -31
_diffrn_reflns_limit_l_max 18
_diffrn_reflns_limit_l_min -18
_diffrn_reflns_number 58789
_diffrn_reflns_point_group_measured_fraction_full 0.994
_diffrn_reflns_point_group_measured_fraction_max 0.992
_diffrn_reflns_theta_full 25.242
_diffrn_reflns_theta_max 27.488
_diffrn_reflns_theta_min 3.060
_diffrn_standards_number 0
_exptl_absorpt_coefficient_mu 4.336
_exptl_absorpt_correction_T_max 0.420
_exptl_absorpt_correction_T_min 0.124
_exptl_absorpt_correction_type numerical
_exptl_absorpt_process_details 'NUMABS (Rigaku, 1999)'
_exptl_crystal_colour orange
_exptl_crystal_density_diffrn 1.836
_exptl_crystal_density_method 'not measured'
_exptl_crystal_description block
_exptl_crystal_F_000 2504.00
_exptl_crystal_size_max 0.800
_exptl_crystal_size_mid 0.400
_exptl_crystal_size_min 0.200
_refine_diff_density_max 2.52
_refine_diff_density_min -1.00
_refine_ls_extinction_method none
_refine_ls_goodness_of_fit_ref 1.077
_refine_ls_hydrogen_treatment constr
_refine_ls_number_parameters 424
_refine_ls_number_reflns 10470
_refine_ls_number_restraints 12
_refine_ls_R_factor_all 0.0824
_refine_ls_R_factor_gt 0.0555
_refine_ls_shift/su_max 0.001
_refine_ls_structure_factor_coef Fsqd
_refine_ls_weighting_details 'w = 1/[\s^2^(Fo^2^)+(0.0953P)^2^+0.0000P] where P=(Fo^2^+2Fc^2^)/3'
_refine_ls_weighting_scheme calc
_refine_ls_wR_factor_gt 0.1516
_refine_ls_wR_factor_ref 0.1674
_reflns_number_gt 7247
_reflns_number_total 10470
_reflns_threshold_expression F^2^>2.0\s(F^2^)
_cod_data_source_file ic6b01525_si_002.cif
_cod_data_source_block MBBen
_cod_database_code 4348691
_shelxl_res_file
;
TITL 060205_MBbenzoate
CELL  0.71075 13.45000 23.92300 14.43500 90.00000 98.12100 90.00000
ZERR  2 0.00500 0.00800 0.00500 0.00000 0.00400 0.00000
LATT 1
SYMM .50-X, .50+Y, .50-Z
SFAC C H BR MO N O
UNIT 160 228 16 12 4 28
L.S. 50
FMAP 2
PLAN -25
WPDB -2
HTAB
BOND $H
CONF
LIST 4
EADP C22 C26 C34 C30
EADP C27 C35 C23
EADP C31 C32 C28 C36 C24
EADP C33 C29 C37 C25
DFIX 1.54 C26 C27
DFIX 1.54 C27 C28
DFIX 1.54 C28 C29
DFIX 1.54 C22 C23
DFIX 1.54 C23 C24
DFIX 1.54 C24 C25
DFIX 1.54 C34 C35
DFIX 1.54 C35 C36
DFIX 1.54 C36 C37
DFIX 1.54 C30 C31
DFIX 1.54 C31 C32
DFIX 1.54 C32 C33
TEMP -43.0
ACTA
SIZE 0.800 0.400 0.200
WGHT    0.095300
FVAR       0.24182
MO1   4    0.050449    0.070128    0.477130    11.00000    0.03069    0.03675 =
         0.03273    0.00244    0.00327   -0.00069
MO2   4   -0.042418   -0.009452    0.373094    11.00000    0.03828    0.04240 =
         0.02811    0.00166    0.00057   -0.00248
MO3   4   -0.122914    0.032232    0.513117    11.00000    0.02838    0.03959 =
         0.04116    0.00209    0.00559    0.00192
BR1   3    0.131844    0.028390    0.338510    11.00000    0.05406    0.05347 =
         0.04246   -0.00034    0.02109   -0.00645
BR2   3   -0.114235    0.092362    0.364335    11.00000    0.04621    0.04698 =
         0.04935    0.01326   -0.00740    0.00280
BR3   3    0.212655    0.047462    0.589903    11.00000    0.03330    0.05011 =
         0.05342    0.00264   -0.00521   -0.00480
BR4   3   -0.030069    0.110047    0.616043    11.00000    0.04951    0.04424 =
         0.04685   -0.00732    0.01195   -0.00068
O1    6    0.106793    0.147070    0.437800    11.00000    0.05290    0.03673 =
         0.04912    0.00376    0.00362   -0.00429
O2    6    0.152041    0.192524    0.569601    11.00000    0.10706    0.07962 =
         0.05207   -0.00232   -0.00590   -0.02637
O3    6   -0.083230   -0.013538    0.228584    11.00000    0.07395    0.07763 =
         0.03002   -0.00246   -0.00297   -0.01112
O4    6   -0.208698   -0.072175    0.191100    11.00000    0.19217    0.11916 =
         0.06739    0.01078   -0.01474   -0.08677
O5    6   -0.266730    0.063825    0.521217    11.00000    0.03146    0.04939 =
         0.10142    0.00629    0.01711    0.00747
O6    6   -0.252651    0.157537    0.521079    11.00000    0.04358    0.05508 =
         0.19483    0.00331    0.01220    0.00132
O7    6    0.687642    0.126327    0.151800    11.00000    0.29961    0.14391 =
         0.13279    0.02137    0.03609    0.00756
N1    5   -0.153893    0.282400    0.302480    11.00000    0.08514    0.05085 =
         0.08187    0.01244    0.03027    0.01236
C1    1    0.143255    0.188864    0.486194    11.00000    0.03472    0.04886 =
         0.05179    0.00877   -0.00038   -0.00147
C2    1    0.179625    0.236550    0.428676    11.00000    0.03398    0.04755 =
         0.05922    0.00843   -0.00546    0.00278
C3    1    0.197150    0.228482    0.339304    11.00000    0.04837    0.05121 =
         0.07260    0.01885    0.00623   -0.00168
AFIX  43
H3    2    0.184160    0.193399    0.310829    11.00000   -1.20000
AFIX   0
C4    1    0.234527    0.272125    0.289054    11.00000    0.06102    0.09204 =
         0.09874    0.04206    0.01439   -0.00201
AFIX  43
H4    2    0.248650    0.266671    0.227753    11.00000   -1.20000
AFIX   0
C5    1    0.249888    0.323636    0.333144    11.00000    0.06864    0.06687 =
         0.15047    0.04094    0.01701   -0.01428
AFIX  43
H5    2    0.273872    0.353587    0.300423    11.00000   -1.20000
AFIX   0
C6    1    0.231897    0.331706    0.419136    11.00000    0.10037    0.05916 =
         0.12709    0.00690    0.01321   -0.03322
AFIX  43
H6    2    0.242892    0.367061    0.447128    11.00000   -1.20000
AFIX   0
C7    1    0.196204    0.287500    0.469342    11.00000    0.07879    0.04835 =
         0.09607   -0.00218   -0.01029   -0.01891
AFIX  43
H7    2    0.183791    0.293192    0.531115    11.00000   -1.20000
AFIX   0
C8    1   -0.149967   -0.036732    0.171286    11.00000    0.11118    0.04864 =
         0.03943   -0.00086   -0.01097   -0.00604
C9    1   -0.157483   -0.016523    0.071956    11.00000    0.10074    0.05642 =
         0.03347   -0.00328   -0.00414    0.01814
C10   1   -0.219268   -0.043082    0.001221    11.00000    0.17020    0.07289 =
         0.05613   -0.01303   -0.03931    0.01926
AFIX  43
H10   2   -0.259756   -0.073377    0.013916    11.00000   -1.20000
AFIX   0
C11   1   -0.219775   -0.022986   -0.092409    11.00000    0.20694    0.09767 =
         0.04537   -0.02176   -0.03748    0.02849
AFIX  43
H11   2   -0.256614   -0.042164   -0.142818    11.00000   -1.20000
AFIX   0
C12   1   -0.168239    0.022771   -0.108283    11.00000    0.19296    0.09745 =
         0.04153   -0.00432    0.00516    0.07791
AFIX  43
H12   2   -0.174000    0.036990   -0.169514    11.00000   -1.20000
AFIX   0
C13   1   -0.108028    0.049394   -0.039380    11.00000    0.13294    0.08142 =
         0.07055    0.02894    0.04123    0.03977
AFIX  43
H13   2   -0.070789    0.080903   -0.052743    11.00000   -1.20000
AFIX   0
C14   1   -0.102098    0.029526    0.051094    11.00000    0.08082    0.06721 =
         0.04855    0.00520    0.01216    0.02432
AFIX  43
H14   2   -0.059762    0.047545    0.099371    11.00000   -1.20000
AFIX   0
C15   1   -0.303040    0.113652    0.514122    11.00000    0.03934    0.06031 =
         0.09276    0.01049    0.01568    0.00916
C16   1   -0.415064    0.115612    0.489997    11.00000    0.03833    0.05122 =
         0.09231    0.01060    0.01615    0.00476
C17   1   -0.470084    0.069111    0.460913    11.00000    0.04560    0.06070 =
         0.10622    0.00914    0.01441    0.01076
AFIX  43
H17   2   -0.437492    0.034513    0.458203    11.00000   -1.20000
AFIX   0
C18   1   -0.574298    0.072387    0.435136    11.00000    0.04072    0.09242 =
         0.13662   -0.00158    0.01483   -0.00687
AFIX  43
H18   2   -0.612243    0.040241    0.416835    11.00000   -1.20000
AFIX   0
C19   1   -0.619983    0.124027    0.437263    11.00000    0.03514    0.08127 =
         0.12495    0.02607    0.01734    0.01465
AFIX  43
H19   2   -0.689679    0.126878    0.418861    11.00000   -1.20000
AFIX   0
C20   1   -0.567624    0.169977    0.464798    11.00000    0.04613    0.06094 =
         0.14702    0.01271    0.02630    0.01548
AFIX  43
H20   2   -0.600166    0.204699    0.465812    11.00000   -1.20000
AFIX   0
C21   1   -0.464067    0.165937    0.492065    11.00000    0.05530    0.05544 =
         0.12097    0.00469    0.02469    0.01045
AFIX  43
H21   2   -0.427231    0.198167    0.512176    11.00000   -1.20000
AFIX   0
C22   1   -0.118721    0.337071    0.269694    11.00000    0.09737    0.08442 =
         0.11265    0.00262    0.03953    0.00519
AFIX  23
H22A  2   -0.150143    0.339534    0.204301    11.00000   -1.20000
H22B  2   -0.153186    0.364941    0.303434    11.00000   -1.20000
AFIX   0
C23   1   -0.025591    0.358649    0.269247    11.00000    0.13974    0.12123 =
         0.18640   -0.01142    0.07259   -0.00945
AFIX  23
H23A  2    0.016168    0.331635    0.241261    11.00000   -1.20000
H23B  2    0.005714    0.365721    0.333683    11.00000   -1.20000
AFIX   0
C24   1   -0.031373    0.414631    0.212060    11.00000    0.11743    0.13802 =
         0.09936    0.00525    0.01646   -0.00182
AFIX  23
H24A  2   -0.048236    0.408213    0.144618    11.00000   -1.20000
H24B  2   -0.079108    0.441142    0.232979    11.00000   -1.20000
AFIX   0
C25   1    0.073221    0.432824    0.237752    11.00000    0.14455    0.16572 =
         0.11733    0.00825    0.00022    0.00876
AFIX  33
H25A  2    0.083260    0.468135    0.207372    11.00000   -1.20000
H25B  2    0.087476    0.437443    0.305081    11.00000   -1.20000
H25C  2    0.117982    0.404904    0.217765    11.00000   -1.20000
AFIX   0
C26   1   -0.267355    0.292796    0.290289    11.00000    0.09737    0.08442 =
         0.11265    0.00262    0.03953    0.00519
AFIX  23
H26A  2   -0.279271    0.325484    0.328137    11.00000   -1.20000
H26B  2   -0.288877    0.302825    0.224697    11.00000   -1.20000
AFIX   0
C27   1   -0.335572    0.245780    0.315405    11.00000    0.13974    0.12123 =
         0.18640   -0.01142    0.07259   -0.00945
AFIX  23
H27A  2   -0.315743    0.233903    0.380361    11.00000   -1.20000
H27B  2   -0.331439    0.213505    0.274315    11.00000   -1.20000
AFIX   0
C28   1   -0.446062    0.270273    0.301856    11.00000    0.11743    0.13802 =
         0.09936    0.00525    0.01646   -0.00182
AFIX  23
H28A  2   -0.460880    0.284845    0.237945    11.00000   -1.20000
H28B  2   -0.492659    0.239348    0.307335    11.00000   -1.20000
AFIX   0
C29   1   -0.467634    0.315471    0.367857    11.00000    0.14455    0.16572 =
         0.11733    0.00825    0.00022    0.00876
AFIX  33
H29A  2   -0.537139    0.327105    0.352926    11.00000   -1.20000
H29B  2   -0.455820    0.301475    0.431531    11.00000   -1.20000
H29C  2   -0.423930    0.347132    0.361899    11.00000   -1.20000
AFIX   0
C30   1   -0.119604    0.263860    0.398451    11.00000    0.09737    0.08442 =
         0.11265    0.00262    0.03953    0.00519
AFIX  23
H30A  2   -0.046726    0.258247    0.406190    11.00000   -1.20000
H30B  2   -0.150834    0.227798    0.408743    11.00000   -1.20000
AFIX   0
C31   1   -0.145119    0.306120    0.473471    11.00000    0.11743    0.13802 =
         0.09936    0.00525    0.01646   -0.00182
AFIX  23
H31A  2   -0.117651    0.343048    0.462194    11.00000   -1.20000
H31B  2   -0.218078    0.309544    0.470775    11.00000   -1.20000
AFIX   0
C32   1   -0.098477    0.284069    0.569347    11.00000    0.11743    0.13802 =
         0.09936    0.00525    0.01646   -0.00182
AFIX  23
H32A  2   -0.025567    0.280290    0.572093    11.00000   -1.20000
H32B  2   -0.126591    0.247404    0.581278    11.00000   -1.20000
AFIX   0
C33   1   -0.123709    0.327146    0.642619    11.00000    0.14455    0.16572 =
         0.11733    0.00825    0.00022    0.00876
AFIX  33
H33A  2   -0.095417    0.314764    0.704768    11.00000   -1.20000
H33B  2   -0.095492    0.363193    0.629927    11.00000   -1.20000
H33C  2   -0.196025    0.330468    0.639067    11.00000   -1.20000
AFIX   0
C34   1   -0.141190    0.236485    0.230856    11.00000    0.09737    0.08442 =
         0.11265    0.00262    0.03953    0.00519
AFIX  23
H34A  2   -0.179436    0.203815    0.246629    11.00000   -1.20000
H34B  2   -0.172823    0.249737    0.169461    11.00000   -1.20000
AFIX   0
C35   1   -0.044468    0.218362    0.221269    11.00000    0.13974    0.12123 =
         0.18640   -0.01142    0.07259   -0.00945
AFIX  23
H35A  2   -0.014409    0.199195    0.278436    11.00000   -1.20000
H35B  2   -0.002116    0.250474    0.211013    11.00000   -1.20000
AFIX   0
C36   1   -0.051212    0.177138    0.135263    11.00000    0.11743    0.13802 =
         0.09936    0.00525    0.01646   -0.00182
AFIX  23
H36A  2   -0.096798    0.146057    0.142959    11.00000   -1.20000
H36B  2   -0.075661    0.196756    0.076876    11.00000   -1.20000
AFIX   0
C37   1    0.053404    0.156241    0.134098    11.00000    0.14455    0.16572 =
         0.11733    0.00825    0.00022    0.00876
AFIX  33
H37A  2    0.054160    0.130481    0.082307    11.00000   -1.20000
H37B  2    0.097459    0.187546    0.126765    11.00000   -1.20000
H37C  2    0.076445    0.137141    0.192465    11.00000   -1.20000
AFIX   0
C38   1    0.633639    0.085938    0.158828    11.00000    0.15301    0.08075 =
         0.15907    0.03179    0.01924   -0.01259
C39   1    0.586945    0.059432    0.070736    11.00000    0.19234    0.26685 =
         0.14976   -0.07770    0.00800   -0.00375
AFIX  33
H39A  2    0.546058    0.028049    0.085049    11.00000   -1.20000
H39B  2    0.545099    0.086520    0.033442    11.00000   -1.20000
H39C  2    0.639056    0.046346    0.035946    11.00000   -1.20000
AFIX   0
C40   1    0.612794    0.069661    0.245352    11.00000    0.15695    0.24127 =
         0.17655    0.12033   -0.06592   -0.07422
AFIX  33
H40A  2    0.569219    0.037174    0.238581    11.00000   -1.20000
H40B  2    0.674893    0.060361    0.285099    11.00000   -1.20000
H40C  2    0.579557    0.099963    0.273440    11.00000   -1.20000
AFIX   0
HKLF 4
 
REM  060205_MBbenzoate
REM R1 =  0.0555 for    7247 Fo > 4sig(Fo)  and  0.0824 for all   10470 data
REM    424 parameters refined using     12 restraints
 
END  
     
WGHT      0.0951      0.0000 

REM Instructions for potential hydrogen bonds
EQIV $1 -x-1/2, y+1/2, -z+1/2
HTAB C22 O4_$1
HTAB C26 O4_$1
EQIV $2 x-1/2, -y+1/2, z-1/2
HTAB C26 O2_$2
EQIV $3 x+1, y, z
HTAB C40 Br2_$3

REM Highest difference peak  2.518,  deepest hole -1.000,  1-sigma level  0.155
Q1    1  -0.0968  0.3553  0.1929  11.00000  0.05    1.93
Q2    1  -0.1126  0.2388  0.1547  11.00000  0.05    1.22
Q3    1  -0.0793  0.2409  0.2673  11.00000  0.05    1.17
Q4    1  -0.1973  0.1359  0.5040  11.00000  0.05    1.11
Q5    1  -0.2879  0.0565  0.3991  11.00000  0.05    1.06
Q6    1   0.2035 -0.0735  0.3448  11.00000  0.05    1.06
Q7    1  -0.0444  0.0079  0.5250  11.00000  0.05    1.04
Q8    1  -0.3001 -0.0066  0.5499  11.00000  0.05    1.04
Q9    1  -0.0787  0.3287  0.3020  11.00000  0.05    1.02
Q10   1  -0.2042  0.0157  0.2593  11.00000  0.05    1.00
Q11   1   0.1431  0.1508  0.5841  11.00000  0.05    0.99
Q12   1  -0.0390  0.0691  0.3786  11.00000  0.05    0.97
Q13   1  -0.0986  0.2943  0.4108  11.00000  0.05    0.97
Q14   1   0.2245  0.1095  0.4410  11.00000  0.05    0.96
Q15   1  -0.0210  0.1725  0.4646  11.00000  0.05    0.95
Q16   1   0.0605  0.1319  0.3262  11.00000  0.05    0.89
Q17   1   0.0408 -0.0523  0.2342  11.00000  0.05    0.89
Q18   1   0.1262 -0.0462  0.3382  11.00000  0.05    0.88
Q19   1  -0.1353 -0.0831  0.2688  11.00000  0.05    0.85
Q20   1  -0.0314  0.0534  0.2232  11.00000  0.05    0.85
Q21   1   0.1399 -0.0067  0.5826  11.00000  0.05    0.83
Q22   1  -0.0425  0.0866  0.5224  11.00000  0.05    0.82
Q23   1  -0.4229  0.2292  0.2995  11.00000  0.05    0.80
Q24   1   0.1235  0.0317  0.6303  11.00000  0.05    0.80
Q25   1   0.1186  0.0172  0.4834  11.00000  0.05    0.77
;

loop_
_symmetry_equiv_pos_site_id
_space_group_symop_operation_xyz
1 +X,+Y,+Z
2 1/2-X,1/2+Y,1/2-Z
3 -X,-Y,-Z
4 1/2+X,1/2-Y,1/2+Z

loop_
_atom_site_label
_atom_site_type_symbol
_atom_site_fract_x
_atom_site_fract_y
_atom_site_fract_z
_atom_site_U_iso_or_equiv
_atom_site_adp_type
_atom_site_occupancy
_atom_site_site_symmetry_multiplicity
_atom_site_calc_flag
_atom_site_refinement_flags
Mo1 Mo 0.05045(3) 0.07013(2) 0.47713(3) 0.03351(13) Uani 1 4 d .
Mo2 Mo -0.04242(3) -0.00945(2) 0.37309(3) 0.03666(14) Uani 1 4 d .
Mo3 Mo -0.12291(3) 0.03223(2) 0.51312(3) 0.03631(14) Uani 1 4 d .
Br1 Br 0.13184(5) 0.02839(3) 0.33851(4) 0.04862(17) Uani 1 4 d .
Br2 Br -0.11423(5) 0.09236(3) 0.36434(4) 0.04887(17) Uani 1 4 d .
Br3 Br 0.21266(4) 0.04746(3) 0.58990(4) 0.04670(17) Uani 1 4 d .
Br4 Br -0.03007(5) 0.11005(3) 0.61604(4) 0.04637(17) Uani 1 4 d .
O1 O 0.1068(3) 0.14707(16) 0.4378(3) 0.0466(10) Uani 1 4 d .
O2 O 0.1520(5) 0.1925(2) 0.5696(4) 0.0812(17) Uani 1 4 d .
O3 O -0.0832(4) -0.0135(2) 0.2286(3) 0.0615(12) Uani 1 4 d .
O4 O -0.2087(7) -0.0722(3) 0.1911(5) 0.129(3) Uani 1 4 d .
O5 O -0.2667(3) 0.06383(18) 0.5212(4) 0.0600(13) Uani 1 4 d .
O6 O -0.2526(4) 0.1575(2) 0.5211(6) 0.098(2) Uani 1 4 d .
O7 O 0.6876(11) 0.1263(5) 0.1518(7) 0.192(5) Uani 1 4 d .
N1 N -0.1539(5) 0.2824(3) 0.3025(5) 0.0708(17) Uani 1 4 d .
C1 C 0.1433(4) 0.1889(3) 0.4862(5) 0.0457(14) Uani 1 4 d .
C2 C 0.1796(4) 0.2366(3) 0.4287(5) 0.0481(15) Uani 1 4 d .
C3 C 0.1971(5) 0.2285(3) 0.3393(5) 0.0576(18) Uani 1 4 d .
C4 C 0.2345(6) 0.2721(4) 0.2890(7) 0.084(3) Uani 1 4 d .
C5 C 0.2499(7) 0.3236(4) 0.3331(9) 0.095(3) Uani 1 4 d .
C6 C 0.2319(7) 0.3317(4) 0.4191(9) 0.096(3) Uani 1 4 d .
C7 C 0.1962(6) 0.2875(3) 0.4693(7) 0.077(2) Uani 1 4 d .
C8 C -0.1500(7) -0.0367(3) 0.1713(5) 0.068(2) Uani 1 4 d .
C9 C -0.1575(7) -0.0165(3) 0.0720(5) 0.065(2) Uani 1 4 d .
C10 C -0.2193(9) -0.0431(4) 0.0012(6) 0.105(4) Uani 1 4 d .
C11 C -0.2198(10) -0.0230(5) -0.0924(6) 0.122(5) Uani 1 4 d .
C12 C -0.1682(10) 0.0228(5) -0.1083(6) 0.112(4) Uani 1 4 d .
C13 C -0.1080(8) 0.0494(4) -0.0394(7) 0.092(3) Uani 1 4 d .
C14 C -0.1021(6) 0.0295(3) 0.0511(5) 0.065(2) Uani 1 4 d .
C15 C -0.3030(5) 0.1137(3) 0.5141(6) 0.064(2) Uani 1 4 d .
C16 C -0.4151(5) 0.1156(3) 0.4900(6) 0.0600(18) Uani 1 4 d .
C17 C -0.4701(5) 0.0691(3) 0.4609(6) 0.070(2) Uani 1 4 d .
C18 C -0.5743(6) 0.0724(4) 0.4351(8) 0.090(3) Uani 1 4 d .
C19 C -0.6200(5) 0.1240(4) 0.4373(7) 0.080(3) Uani 1 4 d .
C20 C -0.5676(6) 0.1700(3) 0.4648(7) 0.083(3) Uani 1 4 d .
C21 C -0.4641(6) 0.1659(3) 0.4921(7) 0.076(2) Uani 1 4 d .
C22 C -0.1187(7) 0.3371(4) 0.2697(8) 0.0958(15) Uani 1 4 d .
C23 C -0.0256(9) 0.3587(5) 0.2692(10) 0.144(3) Uani 1 4 d .
C24 C -0.0314(8) 0.4146(5) 0.2121(8) 0.1182(17) Uani 1 4 d .
C25 C 0.0732(9) 0.4328(6) 0.2377(9) 0.144(2) Uani 1 4 d .
C26 C -0.2674(7) 0.2928(4) 0.2903(8) 0.0958(15) Uani 1 4 d .
C27 C -0.3356(9) 0.2458(5) 0.3154(11) 0.144(3) Uani 1 4 d .
C28 C -0.4461(8) 0.2703(5) 0.3019(8) 0.1182(17) Uani 1 4 d .
C29 C -0.4676(9) 0.3155(6) 0.3679(8) 0.144(2) Uani 1 4 d .
C30 C -0.1196(8) 0.2639(4) 0.3985(7) 0.0958(15) Uani 1 4 d .
C31 C -0.1451(9) 0.3061(5) 0.4735(7) 0.1182(17) Uani 1 4 d .
C32 C -0.0985(9) 0.2841(5) 0.5694(7) 0.1182(17) Uani 1 4 d .
C33 C -0.1237(10) 0.3272(6) 0.6426(8) 0.144(2) Uani 1 4 d .
C34 C -0.1412(7) 0.2365(4) 0.2309(7) 0.0958(15) Uani 1 4 d .
C35 C -0.0445(9) 0.2184(5) 0.2213(10) 0.144(3) Uani 1 4 d .
C36 C -0.0512(8) 0.1771(5) 0.1353(8) 0.1182(17) Uani 1 4 d .
C37 C 0.0534(9) 0.1562(6) 0.1341(9) 0.144(2) Uani 1 4 d .
C38 C 0.6336(11) 0.0859(5) 0.1588(12) 0.131(5) Uani 1 4 d .
C39 C 0.5869(14) 0.0594(8) 0.0707(12) 0.205(8) Uani 1 4 d .
C40 C 0.6128(11) 0.0697(7) 0.2454(11) 0.200(9) Uani 1 4 d .
H3 H 0.18416 0.1934 0.31083 0.0691 Uiso 1 4 calc R
H4 H 0.24865 0.26667 0.22775 0.1004 Uiso 1 4 calc R
H5 H 0.27387 0.35359 0.30042 0.1142 Uiso 1 4 calc R
H6 H 0.24289 0.36706 0.44713 0.1150 Uiso 1 4 calc R
H7 H 0.18379 0.29319 0.53112 0.0919 Uiso 1 4 calc R
H10 H -0.25976 -0.07338 0.01392 0.1261 Uiso 1 4 calc R
H11 H -0.25661 -0.04216 -0.14282 0.1464 Uiso 1 4 calc R
H12 H -0.174 0.03699 -0.16951 0.1341 Uiso 1 4 calc R
H13 H -0.07079 0.0809 -0.05274 0.1109 Uiso 1 4 calc R
H14 H -0.05976 0.04755 0.09937 0.0783 Uiso 1 4 calc R
H17 H -0.43749 0.03451 0.4582 0.0846 Uiso 1 4 calc R
H18 H -0.61224 0.04024 0.41683 0.1076 Uiso 1 4 calc R
H19 H -0.68968 0.12688 0.41886 0.0958 Uiso 1 4 calc R
H20 H -0.60017 0.2047 0.46581 0.1002 Uiso 1 4 calc R
H21 H -0.42723 0.19817 0.51218 0.0913 Uiso 1 4 calc R
H22A H -0.15014 0.33953 0.2043 0.1149 Uiso 1 4 calc R
H22B H -0.15319 0.36494 0.30343 0.1149 Uiso 1 4 calc R
H23A H 0.01617 0.33164 0.24126 0.1732 Uiso 1 4 calc R
H23B H 0.00571 0.36572 0.33368 0.1732 Uiso 1 4 calc R
H24A H -0.04824 0.40821 0.14462 0.1418 Uiso 1 4 calc R
H24B H -0.07911 0.44114 0.23298 0.1418 Uiso 1 4 calc R
H25A H 0.08326 0.46814 0.20737 0.1731 Uiso 1 4 calc R
H25B H 0.08748 0.43744 0.30508 0.1731 Uiso 1 4 calc R
H25C H 0.11798 0.4049 0.21776 0.1731 Uiso 1 4 calc R
H26A H -0.27927 0.32548 0.32814 0.1149 Uiso 1 4 calc R
H26B H -0.28888 0.30282 0.2247 0.1149 Uiso 1 4 calc R
H27A H -0.31574 0.2339 0.38036 0.1732 Uiso 1 4 calc R
H27B H -0.33144 0.2135 0.27431 0.1732 Uiso 1 4 calc R
H28A H -0.46088 0.28485 0.23795 0.1418 Uiso 1 4 calc R
H28B H -0.49266 0.23935 0.30734 0.1418 Uiso 1 4 calc R
H29A H -0.53714 0.32711 0.35293 0.1731 Uiso 1 4 calc R
H29B H -0.45582 0.30148 0.43153 0.1731 Uiso 1 4 calc R
H29C H -0.42393 0.34713 0.3619 0.1731 Uiso 1 4 calc R
H30A H -0.04673 0.25825 0.40619 0.1149 Uiso 1 4 calc R
H30B H -0.15083 0.2278 0.40874 0.1149 Uiso 1 4 calc R
H31A H -0.11765 0.34305 0.46219 0.1418 Uiso 1 4 calc R
H31B H -0.21808 0.30954 0.47078 0.1418 Uiso 1 4 calc R
H32A H -0.02557 0.28029 0.57209 0.1418 Uiso 1 4 calc R
H32B H -0.12659 0.2474 0.58128 0.1418 Uiso 1 4 calc R
H33A H -0.09542 0.31476 0.70477 0.1731 Uiso 1 4 calc R
H33B H -0.09549 0.36319 0.62993 0.1731 Uiso 1 4 calc R
H33C H -0.19602 0.33047 0.63907 0.1731 Uiso 1 4 calc R
H34A H -0.17944 0.20381 0.24663 0.1149 Uiso 1 4 calc R
H34B H -0.17282 0.24974 0.16946 0.1149 Uiso 1 4 calc R
H35A H -0.01441 0.19919 0.27844 0.1732 Uiso 1 4 calc R
H35B H -0.00212 0.25047 0.21101 0.1732 Uiso 1 4 calc R
H36A H -0.0968 0.14606 0.14296 0.1418 Uiso 1 4 calc R
H36B H -0.07566 0.19676 0.07688 0.1418 Uiso 1 4 calc R
H37A H 0.05416 0.13048 0.08231 0.1731 Uiso 1 4 calc R
H37B H 0.09746 0.18755 0.12677 0.1731 Uiso 1 4 calc R
H37C H 0.07644 0.13714 0.19246 0.1731 Uiso 1 4 calc R
H39A H 0.54606 0.02805 0.08505 0.2454 Uiso 1 4 calc R
H39B H 0.5451 0.08652 0.03344 0.2454 Uiso 1 4 calc R
H39C H 0.63906 0.04635 0.03595 0.2454 Uiso 1 4 calc R
H40A H 0.56922 0.03717 0.23858 0.2402 Uiso 1 4 calc R
H40B H 0.67489 0.06036 0.2851 0.2402 Uiso 1 4 calc R
H40C H 0.57956 0.09996 0.27344 0.2402 Uiso 1 4 calc R

loop_
_atom_site_aniso_label
_atom_site_aniso_U_11
_atom_site_aniso_U_22
_atom_site_aniso_U_33
_atom_site_aniso_U_12
_atom_site_aniso_U_13
_atom_site_aniso_U_23
Mo1 0.0307(2) 0.0367(3) 0.0327(3) -0.00069(19) 0.00327(19) 0.00244(19)
Mo2 0.0383(3) 0.0424(3) 0.0281(3) -0.0025(2) 0.0006(2) 0.00166(19)
Mo3 0.0284(2) 0.0396(3) 0.0412(3) 0.0019(2) 0.0056(2) 0.0021(2)
Br1 0.0541(4) 0.0535(4) 0.0425(3) -0.0065(3) 0.0211(3) -0.0003(3)
Br2 0.0462(3) 0.0470(4) 0.0493(4) 0.0028(3) -0.0074(3) 0.0133(3)
Br3 0.0333(3) 0.0501(4) 0.0534(4) -0.0048(3) -0.0052(3) 0.0026(3)
Br4 0.0495(4) 0.0442(3) 0.0469(4) -0.0007(3) 0.0120(3) -0.0073(3)
O1 0.053(2) 0.037(2) 0.049(2) -0.0043(19) 0.004(2) 0.0038(19)
O2 0.107(4) 0.080(4) 0.052(3) -0.026(3) -0.006(3) -0.002(3)
O3 0.074(3) 0.078(3) 0.030(2) -0.011(3) -0.003(2) -0.002(2)
O4 0.192(8) 0.119(6) 0.067(4) -0.087(6) -0.015(5) 0.011(4)
O5 0.031(2) 0.049(3) 0.101(4) 0.0075(19) 0.017(2) 0.006(3)
O6 0.044(3) 0.055(3) 0.195(7) 0.001(2) 0.012(4) 0.003(4)
O7 0.300(16) 0.144(9) 0.133(8) 0.008(10) 0.036(9) 0.021(7)
N1 0.085(5) 0.051(3) 0.082(5) 0.012(3) 0.030(4) 0.012(3)
C1 0.035(3) 0.049(4) 0.052(4) -0.001(3) -0.000(3) 0.009(3)
C2 0.034(3) 0.048(4) 0.059(4) 0.003(3) -0.005(3) 0.008(3)
C3 0.048(4) 0.051(4) 0.073(5) -0.002(3) 0.006(3) 0.019(3)
C4 0.061(5) 0.092(7) 0.099(7) -0.002(4) 0.014(5) 0.042(5)
C5 0.069(6) 0.067(6) 0.150(10) -0.014(4) 0.017(6) 0.041(6)
C6 0.100(7) 0.059(5) 0.127(9) -0.033(5) 0.013(7) 0.007(6)
C7 0.079(5) 0.048(4) 0.096(6) -0.019(4) -0.010(5) -0.002(4)
C8 0.111(6) 0.049(4) 0.039(4) -0.006(4) -0.011(4) -0.001(3)
C9 0.101(6) 0.056(4) 0.033(3) 0.018(4) -0.004(4) -0.003(3)
C10 0.170(10) 0.073(6) 0.056(5) 0.019(6) -0.039(6) -0.013(4)
C11 0.207(13) 0.098(8) 0.045(5) 0.028(9) -0.037(7) -0.022(5)
C12 0.193(13) 0.097(8) 0.042(5) 0.078(8) 0.005(6) -0.004(5)
C13 0.133(8) 0.081(6) 0.071(6) 0.040(6) 0.041(6) 0.029(5)
C14 0.081(5) 0.067(5) 0.049(4) 0.024(4) 0.012(4) 0.005(3)
C15 0.039(3) 0.060(4) 0.093(6) 0.009(3) 0.016(4) 0.010(4)
C16 0.038(3) 0.051(4) 0.092(6) 0.005(3) 0.016(3) 0.011(4)
C17 0.046(4) 0.061(4) 0.106(6) 0.011(3) 0.014(4) 0.009(4)
C18 0.041(4) 0.092(6) 0.137(9) -0.007(4) 0.015(5) -0.002(6)
C19 0.035(4) 0.081(6) 0.125(8) 0.015(4) 0.017(4) 0.026(5)
C20 0.046(4) 0.061(5) 0.147(9) 0.015(4) 0.026(5) 0.013(5)
C21 0.055(4) 0.055(4) 0.121(7) 0.010(4) 0.025(5) 0.005(5)
C22 0.097(4) 0.084(3) 0.113(4) 0.005(3) 0.040(3) 0.003(3)
C23 0.140(7) 0.121(6) 0.186(8) -0.009(5) 0.073(6) -0.011(6)
C24 0.117(4) 0.138(5) 0.099(4) -0.002(3) 0.016(3) 0.005(3)
C25 0.145(6) 0.166(6) 0.117(5) 0.009(5) 0.000(4) 0.008(5)
C26 0.097(4) 0.084(3) 0.113(4) 0.005(3) 0.040(3) 0.003(3)
C27 0.140(7) 0.121(6) 0.186(8) -0.009(5) 0.073(6) -0.011(6)
C28 0.117(4) 0.138(5) 0.099(4) -0.002(3) 0.016(3) 0.005(3)
C29 0.145(6) 0.166(6) 0.117(5) 0.009(5) 0.000(4) 0.008(5)
C30 0.097(4) 0.084(3) 0.113(4) 0.005(3) 0.040(3) 0.003(3)
C31 0.117(4) 0.138(5) 0.099(4) -0.002(3) 0.016(3) 0.005(3)
C32 0.117(4) 0.138(5) 0.099(4) -0.002(3) 0.016(3) 0.005(3)
C33 0.145(6) 0.166(6) 0.117(5) 0.009(5) 0.000(4) 0.008(5)
C34 0.097(4) 0.084(3) 0.113(4) 0.005(3) 0.040(3) 0.003(3)
C35 0.140(7) 0.121(6) 0.186(8) -0.009(5) 0.073(6) -0.011(6)
C36 0.117(4) 0.138(5) 0.099(4) -0.002(3) 0.016(3) 0.005(3)
C37 0.145(6) 0.166(6) 0.117(5) 0.009(5) 0.000(4) 0.008(5)
C38 0.153(12) 0.081(8) 0.159(14) -0.013(8) 0.019(10) 0.032(9)
C39 0.192(17) 0.27(2) 0.150(14) -0.004(16) 0.008(13) -0.078(15)
C40 0.157(14) 0.241(19) 0.177(15) -0.074(13) -0.066(12) 0.120(14)

loop_
_atom_type_symbol
_atom_type_description
_atom_type_scat_dispersion_real
_atom_type_scat_dispersion_imag
_atom_type_scat_source
C C 0.0033 0.0016
;
International Tables for Crystallography
(Vol. C, Tables 4.2.6.8 and 6.1.1.4)
;
H H 0.0000 0.0000
;
International Tables for Crystallography
(Vol. C, Table 6.1.1.4)
;
Br Br -0.2901 2.4595
;
International Tables for Crystallography
(Vol. C, Tables 4.2.6.8 and 6.1.1.4)
;
Mo Mo -1.6832 0.6857
;
International Tables for Crystallography
(Vol. C, Tables 4.2.6.8 and 6.1.1.4)
;
N N 0.0061 0.0033
;
International Tables for Crystallography
(Vol. C, Tables 4.2.6.8 and 6.1.1.4)
;
O O 0.0106 0.0060
;
International Tables for Crystallography
(Vol. C, Tables 4.2.6.8 and 6.1.1.4)
;

loop_
_geom_angle_atom_site_label_1
_geom_angle_atom_site_label_2
_geom_angle_atom_site_label_3
_geom_angle
_geom_angle_publ_flag
_geom_angle_site_symmetry_1
_geom_angle_site_symmetry_3
Mo2 Mo1 Mo2 89.92(3) yes . 3_556
Mo2 Mo1 Mo3 59.90(2) yes . .
Mo2 Mo1 Mo3 59.95(3) yes . 3_556
Mo2 Mo1 Br1 60.14(3) yes . .
Mo2 Mo1 Br2 59.91(3) yes . .
Mo2 Mo1 Br3 119.85(3) yes . .
Mo2 Mo1 Br4 119.47(3) yes . .
Mo2 Mo1 O1 129.87(11) yes . .
Mo2 Mo1 Mo3 60.205(18) yes 3_556 .
Mo2 Mo1 Mo3 59.89(2) yes 3_556 3_556
Mo2 Mo1 Br1 119.43(3) yes 3_556 .
Mo2 Mo1 Br2 119.82(3) yes 3_556 .
Mo2 Mo1 Br3 59.61(2) yes 3_556 .
Mo2 Mo1 Br4 59.68(3) yes 3_556 .
Mo2 Mo1 O1 140.16(11) yes 3_556 .
Mo3 Mo1 Mo3 90.04(3) yes . 3_556
Mo3 Mo1 Br1 120.04(3) yes . .
Mo3 Mo1 Br2 59.61(3) yes . .
Mo3 Mo1 Br3 119.82(3) yes . .
Mo3 Mo1 Br4 59.57(2) yes . .
Mo3 Mo1 O1 136.23(12) yes . .
Mo3 Mo1 Br1 59.54(2) yes 3_556 .
Mo3 Mo1 Br2 119.86(3) yes 3_556 .
Mo3 Mo1 Br3 59.91(2) yes 3_556 .
Mo3 Mo1 Br4 119.57(3) yes 3_556 .
Mo3 Mo1 O1 133.25(12) yes 3_556 .
Br1 Mo1 Br2 90.61(3) yes . .
Br1 Mo1 Br3 89.68(3) yes . .
Br1 Mo1 Br4 179.10(3) yes . .
Br1 Mo1 O1 85.50(12) yes . .
Br2 Mo1 Br3 179.43(3) yes . .
Br2 Mo1 Br4 89.83(3) yes . .
Br2 Mo1 O1 87.69(11) yes . .
Br3 Mo1 Br4 89.88(3) yes . .
Br3 Mo1 O1 92.83(11) yes . .
Br4 Mo1 O1 95.30(12) yes . .
Mo1 Mo2 Mo1 90.08(3) yes . 3_556
Mo1 Mo2 Mo3 59.91(2) yes . .
Mo1 Mo2 Mo3 60.09(2) yes . 3_556
Mo1 Mo2 Br1 59.60(2) yes . .
Mo1 Mo2 Br2 59.72(3) yes . .
Mo1 Mo2 Br3 119.95(3) yes . 3_556
Mo1 Mo2 Br4 119.56(3) yes . 3_556
Mo1 Mo2 O3 130.01(14) yes . .
Mo1 Mo2 Mo3 60.30(3) yes 3_556 .
Mo1 Mo2 Mo3 59.94(2) yes 3_556 3_556
Mo1 Mo2 Br1 119.35(2) yes 3_556 .
Mo1 Mo2 Br2 119.85(3) yes 3_556 .
Mo1 Mo2 Br3 59.61(2) yes 3_556 3_556
Mo1 Mo2 Br4 59.64(2) yes 3_556 3_556
Mo1 Mo2 O3 139.90(14) yes 3_556 .
Mo3 Mo2 Mo3 90.12(3) yes . 3_556
Mo3 Mo2 Br1 119.51(3) yes . .
Mo3 Mo2 Br2 59.55(2) yes . .
Mo3 Mo2 Br3 60.05(2) yes . 3_556
Mo3 Mo2 Br4 119.94(3) yes . 3_556
Mo3 Mo2 O3 135.32(14) yes . .
Mo3 Mo2 Br1 59.41(3) yes 3_556 .
Mo3 Mo2 Br2 119.81(2) yes 3_556 .
Mo3 Mo2 Br3 119.55(3) yes 3_556 3_556
Mo3 Mo2 Br4 59.47(2) yes 3_556 3_556
Mo3 Mo2 O3 134.12(14) yes 3_556 .
Br1 Mo2 Br2 90.18(3) yes . .
Br1 Mo2 Br3 178.95(3) yes . 3_556
Br1 Mo2 Br4 89.62(3) yes . 3_556
Br1 Mo2 O3 86.66(14) yes . .
Br2 Mo2 Br3 90.33(3) yes . 3_556
Br2 Mo2 Br4 179.23(3) yes . 3_556
Br2 Mo2 O3 87.26(14) yes . .
Br3 Mo2 Br4 89.86(3) yes 3_556 3_556
Br3 Mo2 O3 94.28(14) yes 3_556 .
Br4 Mo2 O3 93.48(14) yes 3_556 .
Mo1 Mo3 Mo1 89.96(3) yes . 3_556
Mo1 Mo3 Mo2 60.19(2) yes . .
Mo1 Mo3 Mo2 59.86(3) yes . 3_556
Mo1 Mo3 Br1 120.10(2) yes . 3_556
Mo1 Mo3 Br2 60.01(2) yes . .
Mo1 Mo3 Br3 119.54(3) yes . 3_556
Mo1 Mo3 Br4 59.65(2) yes . .
Mo1 Mo3 O5 137.76(12) yes . .
Mo1 Mo3 Mo2 59.81(2) yes 3_556 .
Mo1 Mo3 Mo2 59.964(17) yes 3_556 3_556
Mo1 Mo3 Br1 59.83(2) yes 3_556 3_556
Mo1 Mo3 Br2 119.95(3) yes 3_556 .
Mo1 Mo3 Br3 59.22(3) yes 3_556 3_556
Mo1 Mo3 Br4 119.55(3) yes 3_556 .
Mo1 Mo3 O5 132.10(12) yes 3_556 .
Mo2 Mo3 Mo2 89.88(3) yes . 3_556
Mo2 Mo3 Br1 119.64(3) yes . 3_556
Mo2 Mo3 Br2 60.14(3) yes . .
Mo2 Mo3 Br3 59.36(3) yes . 3_556
Mo2 Mo3 Br4 119.84(3) yes . .
Mo2 Mo3 O5 131.71(15) yes . .
Mo2 Mo3 Br1 60.24(3) yes 3_556 3_556
Mo2 Mo3 Br2 119.87(3) yes 3_556 .
Mo2 Mo3 Br3 119.18(3) yes 3_556 3_556
Mo2 Mo3 Br4 59.59(3) yes 3_556 .
Mo2 Mo3 O5 138.26(15) yes 3_556 .
Br1 Mo3 Br2 179.71(3) yes 3_556 .
Br1 Mo3 Br3 89.45(3) yes 3_556 3_556
Br1 Mo3 Br4 90.17(3) yes 3_556 .
Br1 Mo3 O5 90.28(14) yes 3_556 .
Br2 Mo3 Br3 90.26(3) yes . 3_556
Br2 Mo3 Br4 90.11(3) yes . .
Br2 Mo3 O5 89.77(14) yes . .
Br3 Mo3 Br4 178.70(3) yes 3_556 .
Br3 Mo3 O5 86.50(13) yes 3_556 .
Br4 Mo3 O5 94.75(13) yes . .
Mo1 Br1 Mo2 60.26(2) yes . .
Mo1 Br1 Mo3 60.63(3) yes . 3_556
Mo2 Br1 Mo3 60.35(2) yes . 3_556
Mo1 Br2 Mo2 60.37(2) yes . .
Mo1 Br2 Mo3 60.38(2) yes . .
Mo2 Br2 Mo3 60.31(2) yes . .
Mo1 Br3 Mo2 60.78(3) yes . 3_556
Mo1 Br3 Mo3 60.87(2) yes . 3_556
Mo2 Br3 Mo3 60.60(2) yes 3_556 3_556
Mo1 Br4 Mo2 60.68(2) yes . 3_556
Mo1 Br4 Mo3 60.77(3) yes . .
Mo2 Br4 Mo3 60.94(3) yes 3_556 .
Mo1 O1 C1 131.6(4) yes . .
Mo2 O3 C8 137.8(5) yes . .
Mo3 O5 C15 132.3(4) yes . .
C22 N1 C26 100.2(6) yes . .
C22 N1 C30 119.6(7) yes . .
C22 N1 C34 110.1(7) yes . .
C26 N1 C30 109.5(7) yes . .
C26 N1 C34 104.1(6) yes . .
C30 N1 C34 111.7(7) yes . .
O1 C1 O2 125.7(6) yes . .
O1 C1 C2 114.5(6) yes . .
O2 C1 C2 119.8(6) yes . .
C1 C2 C3 121.4(6) yes . .
C1 C2 C7 118.7(7) yes . .
C3 C2 C7 119.9(7) yes . .
C2 C3 C4 120.5(7) yes . .
C3 C4 C5 117.6(9) yes . .
C4 C5 C6 121.9(10) yes . .
C5 C6 C7 120.0(9) yes . .
C2 C7 C6 120.0(9) yes . .
O3 C8 O4 125.2(7) yes . .
O3 C8 C9 115.5(7) yes . .
O4 C8 C9 119.3(7) yes . .
C8 C9 C10 120.7(7) yes . .
C8 C9 C14 119.8(6) yes . .
C10 C9 C14 119.5(7) yes . .
C9 C10 C11 117.8(9) yes . .
C10 C11 C12 120.3(9) yes . .
C11 C12 C13 122.2(9) yes . .
C12 C13 C14 118.9(9) yes . .
C9 C14 C13 121.2(7) yes . .
O5 C15 O6 125.3(6) yes . .
O5 C15 C16 113.9(6) yes . .
O6 C15 C16 120.7(6) yes . .
C15 C16 C17 121.9(6) yes . .
C15 C16 C21 119.5(6) yes . .
C17 C16 C21 118.6(6) yes . .
C16 C17 C18 120.9(7) yes . .
C17 C18 C19 118.4(8) yes . .
C18 C19 C20 121.7(7) yes . .
C19 C20 C21 119.3(7) yes . .
C16 C21 C20 121.1(7) yes . .
N1 C22 C23 132.1(9) yes . .
C22 C23 C24 110.5(10) yes . .
C23 C24 C25 98.4(9) yes . .
N1 C26 C27 118.4(8) yes . .
C26 C27 C28 106.4(9) yes . .
C27 C28 C29 116.9(9) yes . .
N1 C30 C31 113.0(8) yes . .
C30 C31 C32 107.6(9) yes . .
C31 C32 C33 106.7(9) yes . .
N1 C34 C35 118.9(9) yes . .
C34 C35 C36 108.7(9) yes . .
C35 C36 C37 105.6(9) yes . .
O7 C38 C39 116.9(15) yes . .
O7 C38 C40 120.0(14) yes . .
C39 C38 C40 122.9(14) yes . .
C2 C3 H3 119.734 no . .
C4 C3 H3 119.740 no . .
C3 C4 H4 121.168 no . .
C5 C4 H4 121.190 no . .
C4 C5 H5 119.041 no . .
C6 C5 H5 119.043 no . .
C5 C6 H6 120.017 no . .
C7 C6 H6 120.016 no . .
C2 C7 H7 119.990 no . .
C6 C7 H7 119.991 no . .
C9 C10 H10 121.102 no . .
C11 C10 H10 121.104 no . .
C10 C11 H11 119.877 no . .
C12 C11 H11 119.852 no . .
C11 C12 H12 118.888 no . .
C13 C12 H12 118.890 no . .
C12 C13 H13 120.574 no . .
C14 C13 H13 120.564 no . .
C9 C14 H14 119.408 no . .
C13 C14 H14 119.418 no . .
C16 C17 H17 119.558 no . .
C18 C17 H17 119.557 no . .
C17 C18 H18 120.793 no . .
C19 C18 H18 120.813 no . .
C18 C19 H19 119.164 no . .
C20 C19 H19 119.166 no . .
C19 C20 H20 120.319 no . .
C21 C20 H20 120.335 no . .
C16 C21 H21 119.442 no . .
C20 C21 H21 119.447 no . .
N1 C22 H22A 104.214 no . .
N1 C22 H22B 104.212 no . .
C23 C22 H22A 104.220 no . .
C23 C22 H22B 104.213 no . .
H22A C22 H22B 105.540 no . .
C22 C23 H23A 109.548 no . .
C22 C23 H23B 109.551 no . .
C24 C23 H23A 109.540 no . .
C24 C23 H23B 109.554 no . .
H23A C23 H23B 108.102 no . .
C23 C24 H24A 112.094 no . .
C23 C24 H24B 112.089 no . .
C25 C24 H24A 112.101 no . .
C25 C24 H24B 112.099 no . .
H24A C24 H24B 109.735 no . .
C24 C25 H25A 109.471 no . .
C24 C25 H25B 109.475 no . .
C24 C25 H25C 109.471 no . .
H25A C25 H25B 109.464 no . .
H25A C25 H25C 109.474 no . .
H25B C25 H25C 109.471 no . .
N1 C26 H26A 107.714 no . .
N1 C26 H26B 107.713 no . .
C27 C26 H26A 107.718 no . .
C27 C26 H26B 107.707 no . .
H26A C26 H26B 107.117 no . .
C26 C27 H27A 110.442 no . .
C26 C27 H27B 110.452 no . .
C28 C27 H27A 110.436 no . .
C28 C27 H27B 110.441 no . .
H27A C27 H27B 108.633 no . .
C27 C28 H28A 108.082 no . .
C27 C28 H28B 108.092 no . .
C29 C28 H28A 108.071 no . .
C29 C28 H28B 108.079 no . .
H28A C28 H28B 107.294 no . .
C28 C29 H29A 109.476 no . .
C28 C29 H29B 109.477 no . .
C28 C29 H29C 109.474 no . .
H29A C29 H29B 109.466 no . .
H29A C29 H29C 109.463 no . .
H29B C29 H29C 109.471 no . .
N1 C30 H30A 108.987 no . .
N1 C30 H30B 108.983 no . .
C31 C30 H30A 108.984 no . .
C31 C30 H30B 108.983 no . .
H30A C30 H30B 107.782 no . .
C30 C31 H31A 110.177 no . .
C30 C31 H31B 110.183 no . .
C32 C31 H31A 110.181 no . .
C32 C31 H31B 110.172 no . .
H31A C31 H31B 108.484 no . .
C31 C32 H32A 110.383 no . .
C31 C32 H32B 110.390 no . .
C33 C32 H32A 110.393 no . .
C33 C32 H32B 110.399 no . .
H32A C32 H32B 108.600 no . .
C32 C33 H33A 109.461 no . .
C32 C33 H33B 109.471 no . .
C32 C33 H33C 109.470 no . .
H33A C33 H33B 109.479 no . .
H33A C33 H33C 109.467 no . .
H33B C33 H33C 109.480 no . .
N1 C34 H34A 107.602 no . .
N1 C34 H34B 107.603 no . .
C35 C34 H34A 107.585 no . .
C35 C34 H34B 107.591 no . .
H34A C34 H34B 107.036 no . .
C34 C35 H35A 109.943 no . .
C34 C35 H35B 109.937 no . .
C36 C35 H35A 109.943 no . .
C36 C35 H35B 109.935 no . .
H35A C35 H35B 108.337 no . .
C35 C36 H36A 110.621 no . .
C35 C36 H36B 110.627 no . .
C37 C36 H36A 110.630 no . .
C37 C36 H36B 110.638 no . .
H36A C36 H36B 108.759 no . .
C36 C37 H37A 109.475 no . .
C36 C37 H37B 109.466 no . .
C36 C37 H37C 109.477 no . .
H37A C37 H37B 109.473 no . .
H37A C37 H37C 109.466 no . .
H37B C37 H37C 109.471 no . .
C38 C39 H39A 109.478 no . .
C38 C39 H39B 109.470 no . .
C38 C39 H39C 109.462 no . .
H39A C39 H39B 109.478 no . .
H39A C39 H39C 109.480 no . .
H39B C39 H39C 109.460 no . .
C38 C40 H40A 109.477 no . .
C38 C40 H40B 109.471 no . .
C38 C40 H40C 109.470 no . .
H40A C40 H40B 109.467 no . .
H40A C40 H40C 109.478 no . .
H40B C40 H40C 109.465 no . .

loop_
_geom_bond_atom_site_label_1
_geom_bond_atom_site_label_2
_geom_bond_distance
_geom_bond_publ_flag
_geom_bond_site_symmetry_2
Mo1 Mo2 2.6287(8) yes .
Mo1 Mo2 2.6191(9) yes 3_556
Mo1 Mo3 2.6213(10) yes .
Mo1 Mo3 2.6320(10) yes 3_556
Mo1 Br1 2.6112(10) yes .
Mo1 Br2 2.6117(10) yes .
Mo1 Br3 2.5885(9) yes .
Mo1 Br4 2.5921(10) yes .
Mo1 O1 2.099(4) yes .
Mo2 Mo3 2.6211(9) yes .
Mo2 Mo3 2.6283(9) yes 3_556
Mo2 Br1 2.6254(11) yes .
Mo2 Br2 2.6166(11) yes .
Mo2 Br3 2.5886(11) yes 3_556
Mo2 Br4 2.5931(11) yes 3_556
Mo2 O3 2.083(4) yes .
Mo3 Br1 2.6033(10) yes 3_556
Mo3 Br2 2.6012(10) yes .
Mo3 Br3 2.6069(10) yes 3_556
Mo3 Br4 2.5900(10) yes .
Mo3 O5 2.095(4) yes .
O1 C1 1.277(7) yes .
O2 C1 1.196(8) yes .
O3 C8 1.260(9) yes .
O4 C8 1.220(12) yes .
O5 C15 1.287(8) yes .
O6 C15 1.246(9) yes .
O7 C38 1.222(19) yes .
N1 C22 1.490(12) yes .
N1 C26 1.532(12) yes .
N1 C30 1.466(12) yes .
N1 C34 1.534(12) yes .
C1 C2 1.531(9) yes .
C2 C3 1.358(11) yes .
C2 C7 1.358(10) yes .
C3 C4 1.404(12) yes .
C4 C5 1.389(14) yes .
C5 C6 1.312(18) yes .
C6 C7 1.404(13) yes .
C8 C9 1.503(10) yes .
C9 C10 1.377(12) yes .
C9 C14 1.387(11) yes .
C10 C11 1.434(13) yes .
C11 C12 1.333(18) yes .
C12 C13 1.350(14) yes .
C13 C14 1.381(12) yes .
C15 C16 1.498(9) yes .
C16 C17 1.369(10) yes .
C16 C21 1.375(10) yes .
C17 C18 1.401(10) yes .
C18 C19 1.382(12) yes .
C19 C20 1.335(11) yes .
C20 C21 1.396(10) yes .
C22 C23 1.356(16) yes .
C23 C24 1.569(18) yes .
C24 C25 1.469(16) yes .
C26 C27 1.527(16) yes .
C27 C28 1.584(16) yes .
C28 C29 1.496(18) yes .
C30 C31 1.555(15) yes .
C31 C32 1.530(14) yes .
C32 C33 1.548(17) yes .
C34 C35 1.397(16) yes .
C35 C36 1.578(18) yes .
C36 C37 1.496(16) yes .
C38 C39 1.48(2) yes .
C38 C40 1.37(2) yes .
C3 H3 0.940 no .
C4 H4 0.940 no .
C5 H5 0.940 no .
C6 H6 0.940 no .
C7 H7 0.940 no .
C10 H10 0.940 no .
C11 H11 0.940 no .
C12 H12 0.940 no .
C13 H13 0.940 no .
C14 H14 0.940 no .
C17 H17 0.940 no .
C18 H18 0.940 no .
C19 H19 0.940 no .
C20 H20 0.940 no .
C21 H21 0.940 no .
C22 H22A 0.980 no .
C22 H22B 0.980 no .
C23 H23A 0.980 no .
C23 H23B 0.980 no .
C24 H24A 0.980 no .
C24 H24B 0.980 no .
C25 H25A 0.970 no .
C25 H25B 0.970 no .
C25 H25C 0.970 no .
C26 H26A 0.980 no .
C26 H26B 0.980 no .
C27 H27A 0.980 no .
C27 H27B 0.980 no .
C28 H28A 0.980 no .
C28 H28B 0.980 no .
C29 H29A 0.970 no .
C29 H29B 0.970 no .
C29 H29C 0.970 no .
C30 H30A 0.980 no .
C30 H30B 0.980 no .
C31 H31A 0.980 no .
C31 H31B 0.980 no .
C32 H32A 0.980 no .
C32 H32B 0.980 no .
C33 H33A 0.970 no .
C33 H33B 0.970 no .
C33 H33C 0.970 no .
C34 H34A 0.980 no .
C34 H34B 0.980 no .
C35 H35A 0.980 no .
C35 H35B 0.980 no .
C36 H36A 0.980 no .
C36 H36B 0.980 no .
C37 H37A 0.970 no .
C37 H37B 0.970 no .
C37 H37C 0.970 no .
C39 H39A 0.970 no .
C39 H39B 0.970 no .
C39 H39C 0.970 no .
C40 H40A 0.970 no .
C40 H40B 0.970 no .
C40 H40C 0.970 no .

loop_
_geom_contact_atom_site_label_1
_geom_contact_atom_site_label_2
_geom_contact_distance
_geom_contact_publ_flag
_geom_contact_site_symmetry_2
Mo1 O2 3.421(6) no .
Mo2 O4 3.535(7) no .
Mo3 O6 3.479(5) no .
Br2 O6 3.494(7) no .
Br2 C15 3.596(8) no .
Br3 O2 3.567(6) no .
Br3 O4 3.224(7) no 3_556
Br4 O2 3.287(6) no .
Br4 O6 3.312(5) no .
O1 C3 2.789(8) no .
O1 C7 3.576(8) no .
O2 C3 3.568(10) no .
O2 C7 2.802(10) no .
O3 C10 3.595(10) no .
O3 C14 2.740(9) no .
O4 C10 2.812(11) no .
O4 C14 3.589(11) no .
O5 C17 2.753(8) no .
O5 C21 3.588(9) no .
O6 C21 2.822(9) no .
C2 C5 2.739(13) no .
C3 C6 2.737(12) no .
C4 C7 2.748(14) no .
C9 C12 2.751(12) no .
C10 C13 2.779(15) no .
C11 C14 2.729(13) no .
C16 C19 2.761(9) no .
C17 C20 2.751(11) no .
C18 C21 2.746(12) no .
C22 C25 3.530(16) no .
C22 C31 3.102(15) no .
C22 C35 3.122(16) no .
C23 C30 3.299(17) no .
C23 C34 3.320(15) no .
C23 C35 3.429(18) no .
C26 C29 3.107(17) no .
C26 C31 2.927(14) no .
C27 C30 3.013(15) no .
C27 C31 3.493(16) no .
C27 C34 3.046(17) no .
C30 C35 3.079(18) no .
O2 C26 3.236(12) no 4_555
O4 C22 3.285(13) no 2_445
O4 C26 3.261(12) no 2_445
O7 C7 3.359(14) no 4_554
O7 C34 3.578(16) no 1_655
C3 C35 3.458(13) no .
C6 C13 3.567(14) no 4_555
C7 O7 3.359(14) no 4_455
C13 C6 3.567(14) no 4_454
C13 C14 3.423(14) no 3_555
C14 C13 3.423(14) no 3_555
C14 C14 3.586(12) no 3_555
C17 C40 3.450(19) no 1_455
C22 O4 3.285(13) no 2_455
C26 O2 3.236(12) no 4_454
C26 O4 3.261(12) no 2_455
C34 O7 3.578(16) no 1_455
C35 C3 3.458(13) no .
C40 C17 3.450(19) no 1_655
O1 H3 2.4919 no .
O2 H7 2.5215 no .
O3 H14 2.4250 no .
O4 H10 2.5529 no .
O5 H17 2.4503 no .
O6 H21 2.5278 no .
O7 H39A 3.0926 no .
O7 H39B 2.5644 no .
O7 H39C 2.5643 no .
O7 H40A 3.0363 no .
O7 H40B 2.5131 no .
O7 H40C 2.5130 no .
N1 H23A 2.8234 no .
N1 H23B 2.9173 no .
N1 H27A 2.8355 no .
N1 H27B 2.8828 no .
N1 H31A 2.7093 no .
N1 H31B 2.7680 no .
N1 H35A 2.7904 no .
N1 H35B 2.6936 no .
C1 H3 2.6675 no .
C1 H7 2.6167 no .
C2 H4 3.2487 no .
C2 H6 3.2371 no .
C3 H5 3.2406 no .
C3 H7 3.1994 no .
C4 H6 3.2101 no .
C5 H3 3.2423 no .
C5 H7 3.1947 no .
C6 H4 3.2063 no .
C7 H3 3.1976 no .
C7 H5 3.2026 no .
C8 H10 2.6762 no .
C8 H14 2.6403 no .
C9 H11 3.2555 no .
C9 H13 3.2595 no .
C10 H12 3.2462 no .
C10 H14 3.2330 no .
C11 H13 3.1932 no .
C12 H10 3.2452 no .
C12 H14 3.1983 no .
C13 H11 3.1901 no .
C14 H10 3.2441 no .
C14 H12 3.1996 no .
C15 H17 2.6634 no .
C15 H21 2.6203 no .
C16 H18 3.2571 no .
C16 H20 3.2585 no .
C17 H19 3.2397 no .
C17 H21 3.2081 no .
C18 H20 3.2217 no .
C19 H17 3.2392 no .
C19 H21 3.2007 no .
C20 H18 3.2180 no .
C21 H17 3.2097 no .
C21 H19 3.2081 no .
C22 H24A 2.7455 no .
C22 H24B 2.6159 no .
C22 H26A 2.4426 no .
C22 H26B 2.4313 no .
C22 H30A 2.7994 no .
C22 H30B 3.3606 no .
C22 H31A 2.7804 no .
C22 H31B 3.4266 no .
C22 H34A 3.2961 no .
C22 H34B 2.5865 no .
C22 H35A 3.5797 no .
C22 H35B 2.8008 no .
C23 H25A 3.1893 no .
C23 H25B 2.4312 no .
C23 H25C 2.4312 no .
C23 H30A 3.1490 no .
C23 H31A 3.2254 no .
C23 H34B 3.4610 no .
C23 H35B 2.7530 no .
C24 H22A 2.3962 no .
C24 H22B 2.5393 no .
C25 H23A 2.5419 no .
C25 H23B 2.3820 no .
C26 H22A 2.4144 no .
C26 H22B 2.3000 no .
C26 H28A 2.6127 no .
C26 H28B 3.3300 no .
C26 H29B 3.4764 no .
C26 H29C 2.7942 no .
C26 H30A 3.2993 no .
C26 H30B 2.6535 no .
C26 H31A 3.2008 no .
C26 H31B 2.6267 no .
C26 H34A 2.5570 no .
C26 H34B 2.5193 no .
C27 H29A 3.4415 no .
C27 H29B 2.8227 no .
C27 H29C 2.8226 no .
C27 H30B 2.6886 no .
C27 H31B 2.9754 no .
C27 H34A 2.6443 no .
C27 H34B 3.2468 no .
C28 H26A 2.5847 no .
C28 H26B 2.6422 no .
C29 H26A 2.6860 no .
C29 H26B 3.3979 no .
C29 H27A 2.8125 no .
C29 H27B 3.4393 no .
C29 H31B 3.4762 no .
C30 H22A 3.3128 no .
C30 H22B 2.7853 no .
C30 H23A 3.5047 no .
C30 H23B 3.1777 no .
C30 H26A 2.6832 no .
C30 H26B 3.2756 no .
C30 H27A 2.7105 no .
C30 H27B 3.3672 no .
C30 H32A 2.6722 no .
C30 H32B 2.6831 no .
C30 H34A 2.6488 no .
C30 H34B 3.2991 no .
C30 H35A 2.8441 no .
C30 H35B 3.3359 no .
C31 H22B 2.8180 no .
C31 H23B 3.3729 no .
C31 H26A 2.6080 no .
C31 H27A 3.0309 no .
C31 H33A 3.3176 no .
C31 H33B 2.6428 no .
C31 H33C 2.6428 no .
C32 H30A 2.6223 no .
C32 H30B 2.6873 no .
C33 H31A 2.6448 no .
C33 H31B 2.6555 no .
C34 H22A 2.4950 no .
C34 H22B 3.2579 no .
C34 H23A 3.0974 no .
C34 H26A 3.2696 no .
C34 H26B 2.5341 no .
C34 H27A 3.4065 no .
C34 H27B 2.7744 no .
C34 H30A 2.7170 no .
C34 H30B 2.5975 no .
C34 H36A 2.6193 no .
C34 H36B 2.6784 no .
C35 H22A 3.2225 no .
C35 H23A 2.8330 no .
C35 H30A 2.8390 no .
C35 H30B 3.2426 no .
C35 H37A 3.3098 no .
C35 H37B 2.6046 no .
C35 H37C 2.6046 no .
C36 H34A 2.5980 no .
C36 H34B 2.4827 no .
C37 H35A 2.6011 no .
C37 H35B 2.6657 no .
C39 H40A 2.5245 no .
C39 H40B 3.1528 no .
C39 H40C 3.0973 no .
C40 H39A 2.5620 no .
C40 H39B 3.0922 no .
C40 H39C 3.1423 no .
H3 H4 2.3573 no .
H4 H5 2.3321 no .
H5 H6 2.2387 no .
H6 H7 2.3446 no .
H10 H11 2.3887 no .
H11 H12 2.2559 no .
H12 H13 2.2827 no .
H13 H14 2.3211 no .
H17 H18 2.3459 no .
H18 H19 2.3217 no .
H19 H20 2.2681 no .
H20 H21 2.3330 no .
H22A H23A 2.2331 no .
H22A H23B 2.6774 no .
H22A H24A 2.3778 no .
H22A H24B 2.6232 no .
H22A H26A 2.6837 no .
H22A H26B 2.1202 no .
H22A H34A 3.3375 no .
H22A H34B 2.2174 no .
H22A H35B 2.9082 no .
H22B H23A 2.6845 no .
H22B H23B 2.1201 no .
H22B H24A 3.0387 no .
H22B H24B 2.3741 no .
H22B H26A 2.0162 no .
H22B H26B 2.4990 no .
H22B H30A 3.1883 no .
H22B H31A 2.3335 no .
H22B H31B 2.9916 no .
H22B H34B 3.3557 no .
H23A H24A 2.3897 no .
H23A H24B 2.9113 no .
H23A H25A 3.4412 no .
H23A H25B 2.8152 no .
H23A H25C 2.2788 no .
H23A H30A 3.1679 no .
H23A H34B 3.2604 no .
H23A H35A 3.2496 no .
H23A H35B 1.9979 no .
H23B H24A 2.9066 no .
H23B H24B 2.4902 no .
H23B H25A 3.3095 no .
H23B H25B 2.1100 no .
H23B H25C 2.5831 no .
H23B H30A 2.9003 no .
H23B H31A 2.7125 no .
H23B H35B 3.2704 no .
H24A H25A 2.3562 no .
H24A H25B 2.8269 no .
H24A H25C 2.3350 no .
H24B H25A 2.3561 no .
H24B H25B 2.3351 no .
H24B H25C 2.8269 no .
H26A H27A 2.3902 no .
H26A H27B 2.8493 no .
H26A H28A 2.7763 no .
H26A H28B 3.5114 no .
H26A H29A 3.5369 no .
H26A H29B 3.0327 no .
H26A H29C 2.1352 no .
H26A H30A 3.5557 no .
H26A H30B 3.0382 no .
H26A H31A 2.7309 no .
H26A H31B 2.1409 no .
H26A H34A 3.4793 no .
H26A H34B 3.3921 no .
H26B H27A 2.8508 no .
H26B H27B 2.3499 no .
H26B H28A 2.3871 no .
H26B H28B 3.4878 no .
H26B H29C 3.0597 no .
H26B H30B 3.5118 no .
H26B H31B 3.5489 no .
H26B H34A 2.7831 no .
H26B H34B 2.2443 no .
H27A H28A 2.8963 no .
H27A H28B 2.4661 no .
H27A H29B 2.6650 no .
H27A H29C 3.0686 no .
H27A H30B 2.2027 no .
H27A H31B 2.4938 no .
H27A H32B 3.5922 no .
H27A H34A 2.9335 no .
H27B H28A 2.4417 no .
H27B H28B 2.3672 no .
H27B H30B 2.9072 no .
H27B H34A 2.1503 no .
H27B H34B 2.9165 no .
H28A H29A 2.3043 no .
H28A H29B 2.8138 no .
H28A H29C 2.3274 no .
H28B H29A 2.3044 no .
H28B H29B 2.3275 no .
H28B H29C 2.8138 no .
H29B H31B 3.1735 no .
H29C H31B 3.1169 no .
H30A H31A 2.4283 no .
H30A H31B 2.8798 no .
H30A H32A 2.4293 no .
H30A H32B 2.8941 no .
H30A H34A 3.0043 no .
H30A H34B 3.5996 no .
H30A H35A 2.4109 no .
H30A H35B 2.9682 no .
H30B H31A 2.8808 no .
H30B H31B 2.3818 no .
H30B H32A 2.9754 no .
H30B H32B 2.5100 no .
H30B H34A 2.3872 no .
H30B H34B 3.4648 no .
H30B H35A 2.8893 no .
H31A H32A 2.3978 no .
H31A H32B 2.8747 no .
H31A H33A 3.5374 no .
H31A H33B 2.4454 no .
H31A H33C 2.9122 no .
H31B H32A 2.8745 no .
H31B H32B 2.3904 no .
H31B H33A 3.5456 no .
H31B H33B 2.9281 no .
H31B H33C 2.4569 no .
H32A H33A 2.3956 no .
H32A H33B 2.3951 no .
H32A H33C 2.8737 no .
H32B H33A 2.3956 no .
H32B H33B 2.8737 no .
H32B H33C 2.3953 no .
H34A H35A 2.2050 no .
H34A H35B 2.7468 no .
H34A H36A 2.4194 no .
H34A H36B 2.9912 no .
H34B H35A 2.7440 no .
H34B H35B 2.2896 no .
H34B H36A 2.7303 no .
H34B H36B 2.3651 no .
H35A H36A 2.4609 no .
H35A H36B 2.9104 no .
H35A H37A 3.5079 no .
H35A H37B 2.8400 no .
H35A H37C 2.3802 no .
H35B H36A 2.9107 no .
H35B H36B 2.4160 no .
H35B H37A 3.5583 no .
H35B H37B 2.4492 no .
H35B H37C 2.9358 no .
H36A H37A 2.3516 no .
H36A H37B 2.8353 no .
H36A H37C 2.3484 no .
H36B H37A 2.3517 no .
H36B H37B 2.3484 no .
H36B H37C 2.8352 no .
H39A H40A 2.2048 no .
H39A H40B 3.2443 no .
H39A H40C 3.1955 no .
H39B H40A 3.1617 no .
H39B H40C 3.4448 no .
H39C H40A 3.2035 no .
H39C H40B 3.5763 no .
Br1 H11 3.4991 no 3_555
Br1 H12 3.0183 no 3_555
Br1 H18 3.4796 no 1_655
Br1 H19 3.4457 no 1_655
Br1 H37C 3.3652 no .
Br2 H30B 3.3527 no .
Br2 H34A 3.2162 no .
Br2 H35A 3.2159 no .
Br2 H36A 3.4827 no .
Br2 H40B 3.0038 no 1_455
Br3 H19 3.5139 no 1_655
Br3 H22A 3.5469 no 4_555
Br3 H24A 3.3724 no 4_555
Br3 H24B 3.2480 no 4_555
Br3 H40B 3.3802 no 3_656
Br4 H28A 3.1340 no 4_555
Br4 H32B 3.5426 no .
O1 H19 2.8308 no 1_655
O1 H30A 3.3586 no .
O1 H35A 2.9059 no .
O1 H37C 3.5152 no .
O2 H22A 3.1601 no 4_555
O2 H26B 2.2702 no 4_555
O2 H28A 3.0900 no 4_555
O2 H32A 3.1845 no .
O2 H34B 2.9284 no 4_555
O3 H29C 3.5862 no 2_445
O4 H22A 3.3402 no 2_445
O4 H22B 2.4004 no 2_445
O4 H24B 3.2142 no 2_445
O4 H26A 2.4670 no 2_445
O4 H26B 3.2301 no 2_445
O4 H29C 2.8072 no 2_445
O5 H18 3.1716 no 3_456
O5 H25C 3.5008 no 4_455
O5 H40B 3.3889 no 1_455
O6 H4 3.4890 no 4_455
O6 H27A 2.7742 no .
O6 H30B 2.8210 no .
O6 H32B 2.7991 no .
O7 H6 3.1506 no 4_554
O7 H7 2.5920 no 4_554
O7 H27B 2.7695 no 1_655
O7 H34A 2.7954 no 1_655
O7 H34B 3.4883 no 1_655
O7 H36A 2.9579 no 1_655
C1 H19 2.9680 no 1_655
C1 H20 3.5250 no 1_655
C1 H26B 3.4407 no 4_555
C1 H30A 3.1282 no .
C1 H32A 3.5034 no .
C1 H35A 3.4285 no .
C2 H19 3.1723 no 1_655
C2 H20 3.0317 no 1_655
C2 H30A 3.0602 no .
C2 H35A 3.2733 no .
C3 H19 3.0083 no 1_655
C3 H20 3.1118 no 1_655
C3 H35A 2.9416 no .
C3 H35B 3.0801 no .
C3 H37B 3.3176 no .
C3 H37C 3.3062 no .
C4 H20 3.5288 no 1_655
C4 H23A 3.2490 no .
C4 H29A 3.3484 no 1_655
C4 H33A 3.4378 no 4_554
C4 H33C 3.4865 no 4_554
C4 H35B 3.2643 no .
C4 H37B 3.4293 no .
C5 H12 3.4896 no 4_555
C5 H13 3.5529 no 4_555
C5 H23A 3.2403 no .
C5 H23B 3.4361 no .
C5 H25B 3.4781 no .
C5 H25C 2.9776 no .
C5 H29A 2.8394 no 1_655
C6 H13 3.3577 no 4_555
C6 H23A 3.5927 no .
C6 H23B 3.2216 no .
C6 H25B 3.4609 no .
C6 H25C 3.5504 no .
C6 H29A 3.3785 no 1_655
C6 H36B 3.2685 no 4_555
C7 H20 3.3863 no 1_655
C7 H23B 3.5332 no .
C7 H30A 3.3399 no .
C7 H32A 3.5181 no .
C7 H34B 3.2870 no 4_555
C7 H36B 3.2590 no 4_555
C8 H22B 3.5985 no 2_445
C8 H26A 3.4313 no 2_445
C8 H29C 3.0119 no 2_445
C9 H13 3.4808 no 3_555
C9 H29C 3.5292 no 2_445
C9 H39C 3.1015 no 1_455
C10 H31A 3.5830 no 2_445
C10 H37A 3.3932 no 3_555
C10 H39C 2.9545 no 1_455
C11 H25B 3.4662 no 4_454
C11 H37A 3.3918 no 3_555
C11 H39C 3.2838 no 1_455
C12 H5 3.2866 no 4_454
C12 H6 3.0471 no 4_454
C12 H14 3.4841 no 3_555
C12 H25B 3.4791 no 4_454
C12 H39C 3.5909 no 1_455
C13 H5 3.4957 no 4_454
C13 H6 2.8184 no 4_454
C13 H14 3.4312 no 3_555
C13 H29A 3.5318 no 4_554
C13 H36A 3.4909 no .
C13 H37A 3.2442 no .
C14 H6 3.4402 no 4_454
C14 H13 3.5173 no 3_555
C14 H36A 3.0836 no .
C14 H37A 3.1914 no .
C14 H39C 3.4806 no 1_455
C15 H25C 3.2937 no 4_455
C15 H27A 3.4554 no .
C15 H40B 3.5164 no 1_455
C16 H24A 3.1056 no 4_455
C16 H25C 3.2916 no 4_455
C16 H27A 3.5909 no .
C16 H40C 3.1391 no 1_455
C17 H17 3.0764 no 3_456
C17 H18 3.2606 no 3_456
C17 H24A 3.0364 no 4_455
C17 H40A 3.4121 no 1_455
C17 H40B 3.4182 no 1_455
C17 H40C 2.9705 no 1_455
C18 H17 2.9777 no 3_456
C18 H24A 3.0303 no 4_455
C18 H25A 3.2243 no 2_445
C18 H40C 3.3956 no 1_455
C19 H3 3.4156 no 1_455
C19 H24A 3.1096 no 4_455
C20 H24A 3.1802 no 4_455
C20 H28B 3.0958 no .
C20 H29B 3.5486 no .
C20 H36B 3.5836 no 4_455
C21 H24A 3.1594 no 4_455
C21 H27A 3.1832 no .
C21 H28B 3.1706 no .
C21 H29B 3.3641 no .
C24 H40A 3.0762 no 2_555
C25 H5 3.3173 no .
C25 H12 3.5478 no 4_555
C25 H18 3.4913 no 2_455
C25 H40A 3.1944 no 2_555
C27 H21 3.4460 no .
C28 H21 3.4697 no .
C28 H32A 3.5504 no 4_454
C28 H33A 3.0565 no 4_454
C29 H5 3.5932 no 1_455
C29 H13 3.1360 no 4_455
C29 H20 3.5932 no .
C29 H21 3.4914 no .
C29 H36B 3.5410 no 4_455
C29 H37A 3.3293 no 4_455
C31 H10 3.1695 no 2_455
C32 H4 3.5010 no 4_455
C32 H28A 3.2854 no 4_555
C32 H28B 3.5721 no 4_555
C33 H4 3.1766 no 4_455
C33 H10 3.4964 no 2_455
C33 H11 3.5167 no 2_455
C33 H28B 3.1792 no 4_555
C33 H39B 3.5938 no 4_455
C33 H40C 3.5528 no 4_455
C34 H7 3.5272 no 4_454
C35 H3 3.2188 no .
C36 H13 3.5402 no .
C36 H14 3.1426 no .
C36 H29B 3.4091 no 4_554
C37 H3 3.0206 no .
C37 H13 3.4698 no .
C37 H14 3.0188 no .
C37 H29B 3.0800 no 4_554
C37 H33C 3.3759 no 4_554
C38 H7 3.5448 no 4_554
C38 H27B 3.4771 no 1_655
C38 H33B 3.2847 no 4_554
C39 H6 3.4254 no 4_554
C39 H33B 3.2817 no 4_554
C39 H39A 3.3912 no 3_655
C40 H17 3.3454 no 1_655
C40 H24B 3.1299 no 2_545
C40 H27B 3.5341 no 1_655
C40 H33B 3.4475 no 4_554
H3 C19 3.4156 no 1_655
H3 C35 3.2188 no .
H3 C37 3.0206 no .
H3 H19 2.6638 no 1_655
H3 H20 3.4145 no 1_655
H3 H33A 3.5289 no 4_554
H3 H33C 3.1936 no 4_554
H3 H35A 2.6491 no .
H3 H35B 3.0328 no .
H3 H37B 2.7501 no .
H3 H37C 2.4760 no .
H4 O6 3.4890 no 4_554
H4 C32 3.5010 no 4_554
H4 C33 3.1766 no 4_554
H4 H23A 3.5218 no .
H4 H28B 3.5670 no 1_655
H4 H29A 3.4908 no 1_655
H4 H32B 2.8986 no 4_554
H4 H33A 2.9155 no 4_554
H4 H33C 2.8039 no 4_554
H4 H35B 3.3696 no .
H4 H37B 3.0008 no .
H5 C12 3.2866 no 4_555
H5 C13 3.4957 no 4_555
H5 C25 3.3173 no .
H5 C29 3.5932 no 1_655
H5 H12 2.7288 no 4_555
H5 H13 3.1722 no 4_555
H5 H23A 3.4903 no .
H5 H25B 3.2188 no .
H5 H25C 2.5729 no .
H5 H29A 2.6254 no 1_655
H6 O7 3.1506 no 4_455
H6 C12 3.0471 no 4_555
H6 C13 2.8184 no 4_555
H6 C14 3.4402 no 4_555
H6 C39 3.4254 no 4_455
H6 H12 3.1440 no 4_555
H6 H13 2.7980 no 4_555
H6 H23B 3.3739 no .
H6 H25B 3.1934 no .
H6 H29A 3.5570 no 1_655
H6 H36A 3.3191 no 4_555
H6 H36B 3.2409 no 4_555
H6 H39B 3.2862 no 4_455
H6 H39C 2.8967 no 4_455
H7 O7 2.5920 no 4_455
H7 C34 3.5272 no 4_555
H7 C38 3.5448 no 4_455
H7 H26B 3.5956 no 4_555
H7 H27B 3.5488 no 4_555
H7 H30A 3.4618 no .
H7 H32A 2.9740 no .
H7 H34A 3.3838 no 4_555
H7 H34B 2.7702 no 4_555
H7 H36A 3.4758 no 4_555
H7 H36B 3.2184 no 4_555
H7 H39B 3.4321 no 4_455
H10 C31 3.1695 no 2_445
H10 C33 3.4964 no 2_445
H10 H22B 3.3722 no 2_445
H10 H26A 3.3150 no 2_445
H10 H29C 3.4179 no 2_445
H10 H31A 2.6448 no 2_445
H10 H31B 2.8287 no 2_445
H10 H33B 3.0434 no 2_445
H10 H33C 3.1860 no 2_445
H10 H37A 3.5395 no 3_555
H10 H39C 3.2062 no 1_455
H11 Br1 3.4991 no 3_555
H11 C33 3.5167 no 2_445
H11 H25A 3.3369 no 4_454
H11 H25B 3.2853 no 4_454
H11 H33B 3.0370 no 2_445
H11 H33C 3.1150 no 2_445
H11 H37A 3.4597 no 3_555
H11 H37C 3.4698 no 3_555
H12 Br1 3.0183 no 3_555
H12 C5 3.4896 no 4_454
H12 C25 3.5478 no 4_454
H12 H5 2.7288 no 4_454
H12 H6 3.1440 no 4_454
H12 H25A 3.4919 no 4_454
H12 H25B 3.2355 no 4_454
H12 H25C 3.3350 no 4_454
H13 C5 3.5529 no 4_454
H13 C6 3.3577 no 4_454
H13 C9 3.4808 no 3_555
H13 C14 3.5173 no 3_555
H13 C29 3.1360 no 4_554
H13 C36 3.5402 no .
H13 C37 3.4698 no .
H13 H5 3.1722 no 4_454
H13 H6 2.7980 no 4_454
H13 H29A 2.6601 no 4_554
H13 H29B 3.2341 no 4_554
H13 H29C 3.0120 no 4_554
H13 H36A 3.2881 no .
H13 H36B 3.3500 no .
H13 H37A 2.6657 no .
H14 C12 3.4841 no 3_555
H14 C13 3.4312 no 3_555
H14 C36 3.1426 no .
H14 C37 3.0188 no .
H14 H36A 2.5073 no .
H14 H36B 3.5879 no .
H14 H37A 2.5399 no .
H14 H37C 3.0099 no .
H17 C17 3.0764 no 3_456
H17 C18 2.9777 no 3_456
H17 C40 3.3454 no 1_455
H17 H17 2.7538 no 3_456
H17 H18 2.5610 no 3_456
H17 H24A 3.3598 no 2_445
H17 H24A 3.5314 no 4_455
H17 H24B 3.5818 no 2_445
H17 H25A 3.2792 no 2_445
H17 H25A 3.5686 no 4_455
H17 H40A 3.1849 no 1_455
H17 H40B 3.1587 no 1_455
H17 H40C 3.1289 no 1_455
H18 Br1 3.4796 no 1_455
H18 O5 3.1716 no 3_456
H18 C17 3.2606 no 3_456
H18 C25 3.4913 no 2_445
H18 H17 2.5610 no 3_456
H18 H24A 3.5034 no 4_455
H18 H25A 2.5571 no 2_445
H19 Br1 3.4457 no 1_455
H19 Br3 3.5139 no 1_455
H19 O1 2.8308 no 1_455
H19 C1 2.9680 no 1_455
H19 C2 3.1723 no 1_455
H19 C3 3.0083 no 1_455
H19 H3 2.6638 no 1_455
H20 C1 3.5250 no 1_455
H20 C2 3.0317 no 1_455
H20 C3 3.1118 no 1_455
H20 C4 3.5288 no 1_455
H20 C7 3.3863 no 1_455
H20 C29 3.5932 no .
H20 H3 3.4145 no 1_455
H20 H28B 2.9909 no .
H20 H29A 3.5128 no .
H20 H29B 3.1058 no .
H20 H34B 3.4053 no 4_455
H20 H36B 2.8438 no 4_455
H21 C27 3.4460 no .
H21 C28 3.4697 no .
H21 C29 3.4914 no .
H21 H23A 3.5685 no 4_455
H21 H27A 2.7214 no .
H21 H28B 3.1230 no .
H21 H29B 2.7359 no .
H21 H35B 3.4027 no 4_455
H21 H36B 3.4209 no 4_455
H21 H37B 3.1883 no 4_455
H22A Br3 3.5469 no 4_454
H22A O2 3.1601 no 4_454
H22A O4 3.3402 no 2_455
H22B O4 2.4004 no 2_455
H22B C8 3.5985 no 2_455
H22B H10 3.3722 no 2_455
H23A C4 3.2490 no .
H23A C5 3.2403 no .
H23A C6 3.5927 no .
H23A H4 3.5218 no .
H23A H5 3.4903 no .
H23A H21 3.5685 no 4_554
H23B C5 3.4361 no .
H23B C6 3.2216 no .
H23B C7 3.5332 no .
H23B H6 3.3739 no .
H23B H39B 3.0772 no 4_455
H24A Br3 3.3724 no 4_454
H24A C16 3.1056 no 4_554
H24A C17 3.0364 no 4_554
H24A C18 3.0303 no 4_554
H24A C19 3.1096 no 4_554
H24A C20 3.1802 no 4_554
H24A C21 3.1594 no 4_554
H24A H17 3.3598 no 2_455
H24A H17 3.5314 no 4_554
H24A H18 3.5034 no 4_554
H24A H40A 3.5461 no 2_555
H24B Br3 3.2480 no 4_454
H24B O4 3.2142 no 2_455
H24B C40 3.1299 no 2_555
H24B H17 3.5818 no 2_455
H24B H39A 3.3302 no 2_555
H24B H40A 2.3342 no 2_555
H24B H40B 3.1252 no 2_555
H25A C18 3.2243 no 2_455
H25A H11 3.3369 no 4_555
H25A H12 3.4919 no 4_555
H25A H17 3.2792 no 2_455
H25A H17 3.5686 no 4_554
H25A H18 2.5571 no 2_455
H25A H40A 2.8274 no 2_555
H25B C5 3.4781 no .
H25B C6 3.4609 no .
H25B C11 3.4662 no 4_555
H25B C12 3.4791 no 4_555
H25B H5 3.2188 no .
H25B H6 3.1934 no .
H25B H11 3.2853 no 4_555
H25B H12 3.2355 no 4_555
H25B H39A 3.3533 no 2_555
H25B H39B 3.4714 no 4_455
H25B H39C 3.3294 no 4_455
H25B H40A 3.1869 no 2_555
H25C O5 3.5008 no 4_554
H25C C5 2.9776 no .
H25C C6 3.5504 no .
H25C C15 3.2937 no 4_554
H25C C16 3.2916 no 4_554
H25C H5 2.5729 no .
H25C H12 3.3350 no 4_555
H26A O4 2.4670 no 2_455
H26A C8 3.4313 no 2_455
H26A H10 3.3150 no 2_455
H26B O2 2.2702 no 4_454
H26B O4 3.2301 no 2_455
H26B C1 3.4407 no 4_454
H26B H7 3.5956 no 4_454
H27A O6 2.7742 no .
H27A C15 3.4554 no .
H27A C16 3.5909 no .
H27A C21 3.1832 no .
H27A H21 2.7214 no .
H27B O7 2.7695 no 1_455
H27B C38 3.4771 no 1_455
H27B C40 3.5341 no 1_455
H27B H7 3.5488 no 4_454
H27B H40C 2.9676 no 1_455
H28A Br4 3.1340 no 4_454
H28A O2 3.0900 no 4_454
H28A C32 3.2854 no 4_454
H28A H32A 2.8860 no 4_454
H28A H32B 3.0419 no 4_454
H28A H33A 2.9896 no 4_454
H28B C20 3.0958 no .
H28B C21 3.1706 no .
H28B C32 3.5721 no 4_454
H28B C33 3.1792 no 4_454
H28B H4 3.5670 no 1_455
H28B H20 2.9909 no .
H28B H21 3.1230 no .
H28B H32A 3.3947 no 4_454
H28B H32B 3.5118 no 4_454
H28B H33A 2.2803 no 4_454
H28B H40C 3.5266 no 1_455
H29A C4 3.3484 no 1_455
H29A C5 2.8394 no 1_455
H29A C6 3.3785 no 1_455
H29A C13 3.5318 no 4_455
H29A H4 3.4908 no 1_455
H29A H5 2.6254 no 1_455
H29A H6 3.5570 no 1_455
H29A H13 2.6601 no 4_455
H29A H20 3.5128 no .
H29A H36B 3.3938 no 4_455
H29A H37A 3.5145 no 4_455
H29B C20 3.5486 no .
H29B C21 3.3641 no .
H29B C36 3.4091 no 4_455
H29B C37 3.0800 no 4_455
H29B H13 3.2341 no 4_455
H29B H20 3.1058 no .
H29B H21 2.7359 no .
H29B H36B 2.8209 no 4_455
H29B H37A 2.7059 no 4_455
H29B H37B 2.8204 no 4_455
H29C O3 3.5862 no 2_455
H29C O4 2.8072 no 2_455
H29C C8 3.0119 no 2_455
H29C C9 3.5292 no 2_455
H29C H10 3.4179 no 2_455
H29C H13 3.0120 no 4_455
H29C H37A 3.2804 no 4_455
H30A O1 3.3586 no .
H30A C1 3.1282 no .
H30A C2 3.0602 no .
H30A C7 3.3399 no .
H30A H7 3.4618 no .
H30B Br2 3.3527 no .
H30B O6 2.8210 no .
H31A C10 3.5830 no 2_455
H31A H10 2.6448 no 2_455
H31A H39B 2.8377 no 4_455
H31B H10 2.8287 no 2_455
H31B H37B 3.5789 no 4_455
H32A O2 3.1845 no .
H32A C1 3.5034 no .
H32A C7 3.5181 no .
H32A C28 3.5504 no 4_555
H32A H7 2.9740 no .
H32A H28A 2.8860 no 4_555
H32A H28B 3.3947 no 4_555
H32A H39B 3.3937 no 4_455
H32B Br4 3.5426 no .
H32B O6 2.7991 no .
H32B H4 2.8986 no 4_455
H32B H28A 3.0419 no 4_555
H32B H28B 3.5118 no 4_555
H33A C4 3.4378 no 4_455
H33A C28 3.0565 no 4_555
H33A H3 3.5289 no 4_455
H33A H4 2.9155 no 4_455
H33A H28A 2.9896 no 4_555
H33A H28B 2.2803 no 4_555
H33A H40C 3.1662 no 4_455
H33B C38 3.2847 no 4_455
H33B C39 3.2817 no 4_455
H33B C40 3.4475 no 4_455
H33B H10 3.0434 no 2_455
H33B H11 3.0370 no 2_455
H33B H39A 3.3410 no 4_455
H33B H39B 2.7762 no 4_455
H33B H40A 3.4739 no 4_455
H33B H40C 3.0387 no 4_455
H33C C4 3.4865 no 4_455
H33C C37 3.3759 no 4_455
H33C H3 3.1936 no 4_455
H33C H4 2.8039 no 4_455
H33C H10 3.1860 no 2_455
H33C H11 3.1150 no 2_455
H33C H37A 3.4722 no 4_455
H33C H37B 2.7917 no 4_455
H33C H37C 3.3507 no 4_455
H34A Br2 3.2162 no .
H34A O7 2.7954 no 1_455
H34A H7 3.3838 no 4_454
H34B O2 2.9284 no 4_454
H34B O7 3.4883 no 1_455
H34B C7 3.2870 no 4_454
H34B H7 2.7702 no 4_454
H34B H20 3.4053 no 4_554
H35A Br2 3.2159 no .
H35A O1 2.9059 no .
H35A C1 3.4285 no .
H35A C2 3.2733 no .
H35A C3 2.9416 no .
H35A H3 2.6491 no .
H35B C3 3.0801 no .
H35B C4 3.2643 no .
H35B H3 3.0328 no .
H35B H4 3.3696 no .
H35B H21 3.4027 no 4_554
H36A Br2 3.4827 no .
H36A O7 2.9579 no 1_455
H36A C13 3.4909 no .
H36A C14 3.0836 no .
H36A H6 3.3191 no 4_454
H36A H7 3.4758 no 4_454
H36A H13 3.2881 no .
H36A H14 2.5073 no .
H36B C6 3.2685 no 4_454
H36B C7 3.2590 no 4_454
H36B C20 3.5836 no 4_554
H36B C29 3.5410 no 4_554
H36B H6 3.2409 no 4_454
H36B H7 3.2184 no 4_454
H36B H13 3.3500 no .
H36B H14 3.5879 no .
H36B H20 2.8438 no 4_554
H36B H21 3.4209 no 4_554
H36B H29A 3.3938 no 4_554
H36B H29B 2.8209 no 4_554
H37A C10 3.3932 no 3_555
H37A C11 3.3918 no 3_555
H37A C13 3.2442 no .
H37A C14 3.1914 no .
H37A C29 3.3293 no 4_554
H37A H10 3.5395 no 3_555
H37A H11 3.4597 no 3_555
H37A H13 2.6657 no .
H37A H14 2.5399 no .
H37A H29A 3.5145 no 4_554
H37A H29B 2.7059 no 4_554
H37A H29C 3.2804 no 4_554
H37A H33C 3.4722 no 4_554
H37B C3 3.3176 no .
H37B C4 3.4293 no .
H37B H3 2.7501 no .
H37B H4 3.0008 no .
H37B H21 3.1883 no 4_554
H37B H29B 2.8204 no 4_554
H37B H31B 3.5789 no 4_554
H37B H33C 2.7917 no 4_554
H37C Br1 3.3652 no .
H37C O1 3.5152 no .
H37C C3 3.3062 no .
H37C H3 2.4760 no .
H37C H11 3.4698 no 3_555
H37C H14 3.0099 no .
H37C H33C 3.3507 no 4_554
H39A C39 3.3912 no 3_655
H39A H24B 3.3302 no 2_545
H39A H25B 3.3533 no 2_545
H39A H33B 3.3410 no 4_554
H39A H39A 2.9165 no 3_655
H39A H39B 3.3688 no 3_655
H39A H39C 3.3451 no 3_655
H39B C33 3.5938 no 4_554
H39B H6 3.2862 no 4_554
H39B H7 3.4321 no 4_554
H39B H23B 3.0772 no 4_554
H39B H25B 3.4714 no 4_554
H39B H31A 2.8377 no 4_554
H39B H32A 3.3937 no 4_554
H39B H33B 2.7762 no 4_554
H39B H39A 3.3688 no 3_655
H39C C9 3.1015 no 1_655
H39C C10 2.9545 no 1_655
H39C C11 3.2838 no 1_655
H39C C12 3.5909 no 1_655
H39C C14 3.4806 no 1_655
H39C H6 2.8967 no 4_554
H39C H10 3.2062 no 1_655
H39C H25B 3.3294 no 4_554
H39C H39A 3.3451 no 3_655
H40A C17 3.4121 no 1_655
H40A C24 3.0762 no 2_545
H40A C25 3.1944 no 2_545
H40A H17 3.1849 no 1_655
H40A H24A 3.5461 no 2_545
H40A H24B 2.3342 no 2_545
H40A H25A 2.8274 no 2_545
H40A H25B 3.1869 no 2_545
H40A H33B 3.4739 no 4_554
H40B Br2 3.0038 no 1_655
H40B Br3 3.3802 no 3_656
H40B O5 3.3889 no 1_655
H40B C15 3.5164 no 1_655
H40B C17 3.4182 no 1_655
H40B H17 3.1587 no 1_655
H40B H24B 3.1252 no 2_545
H40C C16 3.1391 no 1_655
H40C C17 2.9705 no 1_655
H40C C18 3.3956 no 1_655
H40C C33 3.5528 no 4_554
H40C H17 3.1289 no 1_655
H40C H27B 2.9676 no 1_655
H40C H28B 3.5266 no 1_655
H40C H33A 3.1662 no 4_554
H40C H33B 3.0387 no 4_554
